data_4125122
loop_
_publ_author_name
'Novotn\'y, Jan'
'Sojka, Martin'
'Komorovsky, Stanislav'
'Ne\<cas, Marek'
'Marek, Radek'

_publ_section_title
;
 Interpreting the Paramagnetic NMR Spectra of Potential Ru(III)
 Metallodrugs: Synergy between Experiment and Relativistic DFT
 Calculations.
;
_journal_issue 27
_journal_name_full 'Journal of the American Chemical Society'
_journal_page_first 8432
_journal_page_last 8445
_journal_paper_doi 10.1021/jacs.6b02749
_journal_volume 138
_journal_year 2016
_chemical_formula_sum 'C26.5 H30 Cl5 N2 O Ru S'
_chemical_formula_weight 702.90
_space_group_crystal_system triclinic
_space_group_IT_number 2
_space_group_name_Hall '-P 1'
_space_group_name_H-M_alt 'P -1'
_symmetry_space_group_name_Hall '-P 1'
_symmetry_space_group_name_H-M 'P -1'
_atom_sites_solution_hydrogens geom
_audit_creation_method
;
by MiB
;
_cell_angle_alpha 76.679(2)
_cell_angle_beta 89.978(2)
_cell_angle_gamma 77.344(2)
_cell_formula_units_Z 8
_cell_length_a 15.1499(3)
_cell_length_b 17.3913(3)
_cell_length_c 23.9791(4)
_cell_measurement_reflns_used 8817
_cell_measurement_temperature 120(2)
_cell_measurement_theta_max 29.6790
_cell_measurement_theta_min 1.5900
_cell_volume 5990.2(2)
_computing_cell_refinement
;
CrysAlisPro, Agilent Technologies,
Version 1.171.37.35 (release 13-08-2014 CrysAlis171 .NET)
(compiled Aug 13 2014,18:06:01)
;
_computing_data_collection
;
CrystalClear-SM Expert 2.0 r15 (Rigaku, 2011)
;
_computing_data_reduction
;
CrysAlisPro, Agilent Technologies,
Version 1.171.37.35 (release 13-08-2014 CrysAlis171 .NET)
(compiled Aug 13 2014,18:06:01)
;
_computing_structure_refinement 'SHELXL-2014/7 (Sheldrick, 2014)'
_computing_structure_solution 'SHELXT 2014/5 (Sheldrick, 2014)'
_diffrn_ambient_temperature 120(2)
_diffrn_measured_fraction_theta_full 0.998
_diffrn_measured_fraction_theta_max 0.997
_diffrn_measurement_device_type 'AFC11 (Right): Eulerian 3 circle'
_diffrn_measurement_method 'Profile data from \w-scans'
_diffrn_radiation_type 'Molybdenum K\a'
_diffrn_radiation_wavelength 0.71075
_diffrn_reflns_av_unetI/netI 0.0172
_diffrn_reflns_Laue_measured_fraction_full 0.998
_diffrn_reflns_Laue_measured_fraction_max 0.997
_diffrn_reflns_limit_h_max 16
_diffrn_reflns_limit_h_min -18
_diffrn_reflns_limit_k_max 21
_diffrn_reflns_limit_k_min -21
_diffrn_reflns_limit_l_max 29
_diffrn_reflns_limit_l_min -29
_diffrn_reflns_number 31596
_diffrn_reflns_point_group_measured_fraction_full 0.998
_diffrn_reflns_point_group_measured_fraction_max 0.997
_diffrn_reflns_theta_full 25.242
_diffrn_reflns_theta_max 25.680
_diffrn_reflns_theta_min 1.594
_diffrn_source 'Rotating Anode MicroMax-007HF DW 1.2 kW'
_diffrn_standards_decay_% 0(infinity)
_diffrn_standards_interval_count infinity
_diffrn_standards_number 0
_exptl_absorpt_coefficient_mu 1.063
_exptl_absorpt_correction_T_max 1.00000
_exptl_absorpt_correction_T_min 0.89992
_exptl_absorpt_correction_type multi-scan
_exptl_absorpt_process_details
;
CrysAlisPro, Agilent Technologies,
Version 1.171.37.35 (release 13-08-2014 CrysAlis171 .NET)
(compiled Aug 13 2014,18:06:01)
Empirical absorption correction using spherical harmonics,
 implemented in SCALE3 ABSPACK scaling algorithm.
;
_exptl_crystal_colour orange
_exptl_crystal_density_diffrn 1.559
_exptl_crystal_description block
_exptl_crystal_F_000 2848
_exptl_crystal_size_max 0.090
_exptl_crystal_size_mid 0.070
_exptl_crystal_size_min 0.070
_refine_diff_density_max 2.082
_refine_diff_density_min -1.186
_refine_diff_density_rms 0.128
_refine_ls_extinction_method none
_refine_ls_goodness_of_fit_ref 1.014
_refine_ls_hydrogen_treatment constr
_refine_ls_matrix_type full
_refine_ls_number_parameters 1388
_refine_ls_number_reflns 31596
_refine_ls_number_restraints 186
_refine_ls_restrained_S_all 1.019
_refine_ls_R_factor_all 0.0575
_refine_ls_R_factor_gt 0.0455
_refine_ls_shift/su_max 0.008
_refine_ls_shift/su_mean 0.000
_refine_ls_structure_factor_coef Fsqd
_refine_ls_weighting_details 'w=1/[\s^2^(Fo^2^)+(0.1065P)^2^] where P=(Fo^2^+2Fc^2^)/3'
_refine_ls_weighting_scheme calc
_refine_ls_wR_factor_gt 0.1381
_refine_ls_wR_factor_ref 0.1461
_reflns_Friedel_coverage 0.000
_reflns_number_gt 24498
_reflns_number_total 31596
_reflns_threshold_expression 'I > 2\s(I)'
_cod_data_source_file ja6b02749_si_002.cif
_cod_data_source_block 7_CCDC-1465349
_cod_depositor_comments 'Adding full bibliography for 4125120--4125125.cif.'
_cod_original_formula_sum 'C26.50 H30 Cl5 N2 O Ru S'
_cod_database_code 4125122
_shelx_shelxl_version_number 2014/7
_shelx_space_group_comment
;
The symmetry employed for this shelxl refinement is uniquely defined
by the following loop, which should always be used as a source of
symmetry information in preference to the above space-group names.
They are only intended as comments.
;
_shelx_estimated_absorpt_t_min 0.910
_shelx_estimated_absorpt_t_max 0.929

loop_
_space_group_symop_operation_xyz
'x, y, z'
'-x, -y, -z'

loop_
_atom_site_label
_atom_site_type_symbol
_atom_site_fract_x
_atom_site_fract_y
_atom_site_fract_z
_atom_site_U_iso_or_equiv
_atom_site_adp_type
_atom_site_occupancy
_atom_site_site_symmetry_order
_atom_site_calc_flag
_atom_site_refinement_flags_posn
_atom_site_refinement_flags_adp
_atom_site_refinement_flags_occupancy
_atom_site_disorder_assembly
_atom_site_disorder_group
Ru1_1 Ru 0.63153(2) 0.15659(2) 0.09517(2) 0.01775(9) Uani 1 1 d . . . . .
Cl1_1 Cl 0.54422(9) 0.10119(7) 0.04054(5) 0.0265(3) Uani 1 1 d . . . . .
Cl2_1 Cl 0.67378(8) 0.23628(6) 0.01091(4) 0.0301(2) Uani 1 1 d . . . . .
Cl3_1 Cl 0.71623(8) 0.21285(6) 0.15108(4) 0.0223(2) Uani 1 1 d . . . . .
Cl4_1 Cl 0.58431(9) 0.08067(6) 0.17990(4) 0.0241(3) Uani 1 1 d . . . . .
S1_1 S 0.75016(8) 0.04889(6) 0.09618(4) 0.0244(2) Uani 1 1 d . . . . .
O1_1 O 0.7302(3) -0.03078(19) 0.09807(14) 0.0370(8) Uani 1 1 d . . . . .
N1_1 N 0.5219(3) 0.2556(2) 0.09407(15) 0.0199(8) Uani 1 1 d . . . . .
C4_1 C 0.3744(3) 0.3884(3) 0.09025(17) 0.0223(10) Uani 1 1 d . . . . .
C5_1 C 0.2960(3) 0.4563(2) 0.08918(17) 0.0264(10) Uani 1 1 d . . . . .
C8_1 C 0.1414(3) 0.5838(2) 0.08404(18) 0.0324(10) Uani 1 1 d . . . . .
C9_1 C 0.0593(3) 0.6515(3) 0.0800(2) 0.0486(13) Uani 1 1 d . . . . .
H9A_1 H 0.0045 0.6302 0.0797 0.073 Uiso 1 1 calc R U . . .
H9B_1 H 0.0592 0.6929 0.0444 0.073 Uiso 1 1 calc R U . . .
H9C_1 H 0.0605 0.6757 0.1130 0.073 Uiso 1 1 calc R U . . .
C13_1 C 0.8320(4) 0.0323(3) 0.15370(18) 0.0376(11) Uani 1 1 d . . . . .
H13A_1 H 0.8832 -0.0118 0.1505 0.056 Uiso 1 1 calc R U . . .
H13B_1 H 0.8042 0.0175 0.1904 0.056 Uiso 1 1 calc R U . . .
H13C_1 H 0.8535 0.0820 0.1518 0.056 Uiso 1 1 calc R U . . .
C14_1 C 0.8188(3) 0.0667(3) 0.03613(19) 0.0401(11) Uani 1 1 d . . . . .
H14A_1 H 0.8668 0.0182 0.0376 0.060 Uiso 1 1 calc R U . . .
H14B_1 H 0.8459 0.1126 0.0373 0.060 Uiso 1 1 calc R U . . .
H14C_1 H 0.7812 0.0792 0.0005 0.060 Uiso 1 1 calc R U . . .
C2A_1 C 0.5329(3) 0.3319(3) 0.08727(19) 0.0243(10) Uani 1 1 d . . . . .
H2A_1 H 0.5927 0.3405 0.0842 0.029 Uiso 1 1 calc R U . . .
C3A_1 C 0.4631(3) 0.3977(3) 0.08457(19) 0.0280(11) Uani 1 1 d . . . . .
H3A_1 H 0.4752 0.4503 0.0788 0.034 Uiso 1 1 calc R U . . .
C6A_1 C 0.2958(3) 0.5353(2) 0.05932(17) 0.0264(9) Uani 1 1 d . . . . .
H6A_1 H 0.3483 0.5466 0.0404 0.032 Uiso 1 1 calc R U . . .
C7A_1 C 0.2198(3) 0.5977(3) 0.05702(19) 0.0364(12) Uani 1 1 d . . . . .
H7A_1 H 0.2213 0.6511 0.0366 0.044 Uiso 1 1 calc R U . . .
C2B_1 C 0.4371(4) 0.2454(3) 0.09941(19) 0.0245(10) Uani 1 1 d . . . . .
H2B_1 H 0.4274 0.1920 0.1055 0.029 Uiso 1 1 calc R U . . .
C3B_1 C 0.3624(3) 0.3092(3) 0.09643(18) 0.0263(10) Uani 1 1 d . . . . .
H3B_1 H 0.3032 0.2992 0.0986 0.032 Uiso 1 1 calc R U . . .
C6B_1 C 0.2175(3) 0.4432(3) 0.11706(18) 0.0299(10) Uani 1 1 d . . . . .
H6B_1 H 0.2158 0.3901 0.1381 0.036 Uiso 1 1 calc R U . . .
C7B_1 C 0.1428(3) 0.5057(3) 0.11467(18) 0.0357(11) Uani 1 1 d . . . . .
H7B_1 H 0.0909 0.4948 0.1346 0.043 Uiso 1 1 calc R U . . .
Ru1_2 Ru 0.13686(3) 0.13784(2) 0.09712(2) 0.01766(9) Uani 1 1 d . . . . .
Cl1_2 Cl 0.22032(8) 0.19303(6) 0.15441(4) 0.0242(2) Uani 1 1 d . . . . .
Cl2_2 Cl 0.07290(9) 0.07420(6) 0.18005(4) 0.0227(2) Uani 1 1 d . . . . .
Cl3_2 Cl 0.05067(9) 0.08317(6) 0.04114(4) 0.0241(2) Uani 1 1 d . . . . .
Cl4_2 Cl 0.19629(8) 0.20319(6) 0.01397(4) 0.0307(2) Uani 1 1 d . . . . .
S1_2 S 0.24877(8) 0.02317(6) 0.10930(4) 0.0246(2) Uani 1 1 d . . . . .
O1_2 O 0.2222(2) -0.05462(18) 0.10979(13) 0.0333(8) Uani 1 1 d . . . . .
N1_2 N 0.0328(3) 0.2427(2) 0.08712(15) 0.0196(8) Uani 1 1 d . . . . .
C4_2 C -0.1084(3) 0.3820(3) 0.07474(17) 0.0239(10) Uani 1 1 d . . . . .
C5_2 C -0.1835(3) 0.4532(2) 0.06993(17) 0.0252(10) Uani 1 1 d . . . . .
C8_2 C -0.3311(3) 0.5878(3) 0.05997(18) 0.0323(11) Uani 1 1 d . . . . .
C9_2 C -0.4109(3) 0.6594(3) 0.05381(18) 0.0403(12) Uani 1 1 d . . . . .
H9A_2 H -0.3907 0.7098 0.0392 0.060 Uiso 1 1 calc R U . . .
H9B_2 H -0.4365 0.6598 0.0913 0.060 Uiso 1 1 calc R U . . .
H9C_2 H -0.4572 0.6550 0.0269 0.060 Uiso 1 1 calc R U . . .
C13_2 C 0.3328(3) 0.0301(3) 0.0579(2) 0.0518(14) Uani 1 1 d . . . . .
H13A_2 H 0.3753 -0.0227 0.0632 0.078 Uiso 1 1 calc R U . . .
H13B_2 H 0.3656 0.0708 0.0631 0.078 Uiso 1 1 calc R U . . .
H13C_2 H 0.3038 0.0458 0.0192 0.078 Uiso 1 1 calc R U . . .
C14_2 C 0.3161(5) 0.0052(3) 0.1739(2) 0.078(2) Uani 1 1 d . . . . .
H14A_2 H 0.3581 -0.0480 0.1802 0.117 Uiso 1 1 calc R U . . .
H14B_2 H 0.2767 0.0062 0.2062 0.117 Uiso 1 1 calc R U . . .
H14C_2 H 0.3505 0.0475 0.1707 0.117 Uiso 1 1 calc R U . . .
C2A_2 C -0.0541(4) 0.2377(3) 0.08810(19) 0.0254(10) Uani 1 1 d . . . . .
H2A_2 H -0.0674 0.1856 0.0943 0.031 Uiso 1 1 calc R U . . .
C3A_2 C -0.1257(3) 0.3050(3) 0.08055(18) 0.0238(10) Uani 1 1 d . . . . .
H3A_2 H -0.1864 0.2986 0.0793 0.029 Uiso 1 1 calc R U . . .
C6A_2 C -0.2660(3) 0.4449(3) 0.09408(17) 0.0296(10) Uani 1 1 d . . . . .
H6A_2 H -0.2731 0.3929 0.1142 0.036 Uiso 1 1 calc R U . . .
C7A_2 C -0.3373(3) 0.5114(3) 0.08896(18) 0.0336(10) Uani 1 1 d . . . . .
H7A_2 H -0.3924 0.5041 0.1060 0.040 Uiso 1 1 calc R U . . .
C2B_2 C 0.0493(4) 0.3174(3) 0.07899(19) 0.0272(11) Uani 1 1 d . . . . .
H2B_2 H 0.1105 0.3225 0.0779 0.033 Uiso 1 1 calc R U . . .
C3B_2 C -0.0178(3) 0.3864(3) 0.07222(18) 0.0249(10) Uani 1 1 d . . . . .
H3B_2 H -0.0024 0.4377 0.0658 0.030 Uiso 1 1 calc R U . . .
C6B_2 C -0.1773(3) 0.5315(2) 0.04091(17) 0.0283(10) Uani 1 1 d . . . . .
H6B_2 H -0.1221 0.5391 0.0242 0.034 Uiso 1 1 calc R U . . .
C7B_2 C -0.2482(3) 0.5977(2) 0.03572(18) 0.0324(10) Uani 1 1 d . . . . .
H7B_2 H -0.2415 0.6499 0.0159 0.039 Uiso 1 1 calc R U . . .
N1_3 N 0.7794(3) 0.1051(2) 0.35941(15) 0.0252(9) Uani 1 1 d . . . . .
H1_3 H 0.8359 0.0784 0.3682 0.030 Uiso 1 1 calc R U . . .
C4_3 C 0.6024(4) 0.1873(3) 0.33291(19) 0.0238(10) Uani 1 1 d . . . . .
C5_3 C 0.5053(4) 0.2289(3) 0.31874(19) 0.0238(10) Uani 1 1 d . . . . .
C8_3 C 0.3217(4) 0.3098(3) 0.2903(2) 0.0328(11) Uani 1 1 d . . . . .
C9_3 C 0.2260(4) 0.3566(3) 0.2751(2) 0.0482(14) Uani 1 1 d . . . . .
H9A_3 H 0.1988 0.3349 0.2467 0.072 Uiso 1 1 calc R U . . .
H9B_3 H 0.2255 0.4139 0.2589 0.072 Uiso 1 1 calc R U . . .
H9C_3 H 0.1911 0.3517 0.3096 0.072 Uiso 1 1 calc R U . . .
C2A_3 C 0.7262(4) 0.1213(3) 0.40187(19) 0.0273(10) Uani 1 1 d . . . . .
H2A_3 H 0.7501 0.1047 0.4405 0.033 Uiso 1 1 calc R U . . .
C3A_3 C 0.6362(4) 0.1622(3) 0.38965(19) 0.0258(10) Uani 1 1 d . . . . .
H3A_3 H 0.5982 0.1730 0.4197 0.031 Uiso 1 1 calc R U . . .
C6A_3 C 0.4534(4) 0.2681(3) 0.3556(2) 0.0331(12) Uani 1 1 d . . . . .
H6A_3 H 0.4804 0.2666 0.3918 0.040 Uiso 1 1 calc R U . . .
C7A_3 C 0.3653(4) 0.3090(3) 0.3428(2) 0.0385(13) Uani 1 1 d . . . . .
H7A_3 H 0.3333 0.3370 0.3690 0.046 Uiso 1 1 calc R U . . .
C2B_3 C 0.7499(4) 0.1280(3) 0.3044(2) 0.0275(11) Uani 1 1 d . . . . .
H2B_3 H 0.7893 0.1160 0.2752 0.033 Uiso 1 1 calc R U . . .
C3B_3 C 0.6613(4) 0.1692(3) 0.2907(2) 0.0257(10) Uani 1 1 d . . . . .
H3B_3 H 0.6398 0.1857 0.2516 0.031 Uiso 1 1 calc R U . . .
C6B_3 C 0.4628(4) 0.2292(3) 0.2669(2) 0.0337(12) Uani 1 1 d . . . . .
H6B_3 H 0.4958 0.2027 0.2403 0.040 Uiso 1 1 calc R U . . .
C7B_3 C 0.3713(4) 0.2688(3) 0.2540(2) 0.0326(11) Uani 1 1 d . . . . .
H7B_3 H 0.3429 0.2672 0.2191 0.039 Uiso 1 1 calc R U . . .
N1_4 N 0.2738(3) 0.1063(2) 0.36459(16) 0.0246(9) Uani 1 1 d . . . . .
H1_4 H 0.3301 0.0801 0.3748 0.030 Uiso 1 1 calc R U . . .
C4_4 C 0.0976(4) 0.1880(3) 0.33310(19) 0.0235(10) Uani 1 1 d . . . . .
C5_4 C 0.0018(4) 0.2304(3) 0.31583(19) 0.0234(10) Uani 1 1 d . . . . .
C8_4 C -0.1779(4) 0.3148(3) 0.2793(2) 0.0302(11) Uani 1 1 d . . . . .
C9_4 C -0.2720(4) 0.3631(3) 0.2594(2) 0.0415(12) Uani 1 1 d . . . . .
H9A_4 H -0.3093 0.3654 0.2927 0.062 Uiso 1 1 calc R U . . .
H9B_4 H -0.2988 0.3373 0.2335 0.062 Uiso 1 1 calc R U . . .
H9C_4 H -0.2695 0.4183 0.2391 0.062 Uiso 1 1 calc R U . . .
C2A_4 C 0.2471(4) 0.1266(3) 0.3093(2) 0.0282(11) Uani 1 1 d . . . . .
H2A_4 H 0.2882 0.1128 0.2814 0.034 Uiso 1 1 calc R U . . .
C3A_4 C 0.1596(4) 0.1674(3) 0.2931(2) 0.0245(10) Uani 1 1 d . . . . .
H3A_4 H 0.1407 0.1820 0.2535 0.029 Uiso 1 1 calc R U . . .
C6A_4 C -0.0359(4) 0.2303(3) 0.2625(2) 0.0337(12) Uani 1 1 d . . . . .
H6A_4 H -0.0007 0.2019 0.2377 0.040 Uiso 1 1 calc R U . . .
C7A_4 C -0.1252(4) 0.2718(3) 0.2458(2) 0.0355(12) Uani 1 1 d . . . . .
H7A_4 H -0.1500 0.2700 0.2099 0.043 Uiso 1 1 calc R U . . .
C2B_4 C 0.2177(4) 0.1246(3) 0.4052(2) 0.0274(10) Uani 1 1 d . . . . .
H2B_4 H 0.2394 0.1098 0.4442 0.033 Uiso 1 1 calc R U . . .
C3B_4 C 0.1278(4) 0.1654(3) 0.39063(19) 0.0246(10) Uani 1 1 d . . . . .
H3B_4 H 0.0878 0.1775 0.4195 0.030 Uiso 1 1 calc R U . . .
C6B_4 C -0.0533(4) 0.2725(3) 0.3500(2) 0.0352(12) Uani 1 1 d . . . . .
H6B_4 H -0.0301 0.2718 0.3870 0.042 Uiso 1 1 calc R U . . .
C7B_4 C -0.1395(5) 0.3151(3) 0.3328(2) 0.0433(14) Uani 1 1 d . . . . .
H7B_4 H -0.1740 0.3450 0.3570 0.052 Uiso 1 1 calc R U . . .
N1_5 N 1.0701(3) 0.8918(2) 0.13946(16) 0.0271(9) Uani 1 1 d . . . . .
H1_5 H 1.1153 0.9161 0.1310 0.032 Uiso 1 1 calc R U . . .
C4_5 C 0.9294(3) 0.8154(3) 0.16609(19) 0.0231(10) Uani 1 1 d . . . . .
C5_5 C 0.8548(3) 0.7738(3) 0.18158(18) 0.0260(11) Uani 1 1 d . . . . .
C8_5 C 0.7158(3) 0.6898(3) 0.2117(2) 0.0279(10) Uani 1 1 d . . . . .
C9_5 C 0.6434(3) 0.6424(3) 0.2287(2) 0.0359(12) Uani 1 1 d . . . . .
H9A_5 H 0.6120 0.6385 0.1941 0.054 Uiso 1 1 calc R U . . .
H9B_5 H 0.5998 0.6703 0.2518 0.054 Uiso 1 1 calc R U . . .
H9C_5 H 0.6715 0.5879 0.2512 0.054 Uiso 1 1 calc R U . . .
C2A_5 C 1.0524(3) 0.8673(3) 0.19446(19) 0.0254(10) Uani 1 1 d . . . . .
H2A_5 H 1.0884 0.8766 0.2236 0.030 Uiso 1 1 calc R U . . .
C3A_5 C 0.9824(3) 0.8287(3) 0.20957(19) 0.0241(10) Uani 1 1 d . . . . .
H3A_5 H 0.9702 0.8114 0.2488 0.029 Uiso 1 1 calc R U . . .
C6A_5 C 0.8138(3) 0.7731(3) 0.23362(18) 0.0263(10) Uani 1 1 d . . . . .
H6A_5 H 0.8330 0.8012 0.2592 0.032 Uiso 1 1 calc R U . . .
C7A_5 C 0.7454(3) 0.7320(3) 0.24864(19) 0.0319(11) Uani 1 1 d . . . . .
H7A_5 H 0.7182 0.7324 0.2843 0.038 Uiso 1 1 calc R U . . .
C2B_5 C 1.0213(3) 0.8805(3) 0.09681(19) 0.0282(11) Uani 1 1 d . . . . .
H2B_5 H 1.0357 0.8985 0.0581 0.034 Uiso 1 1 calc R U . . .
C3B_5 C 0.9505(3) 0.8430(2) 0.10882(17) 0.0281(10) Uani 1 1 d . . . . .
H3B_5 H 0.9156 0.8356 0.0784 0.034 Uiso 1 1 calc R U . . .
C6B_5 C 0.8241(4) 0.7336(3) 0.14380(19) 0.0280(10) Uani 1 1 d . . . . .
H6B_5 H 0.8502 0.7343 0.1077 0.034 Uiso 1 1 calc R U . . .
C7B_5 C 0.7555(4) 0.6929(3) 0.15931(19) 0.0291(10) Uani 1 1 d . . . . .
H7B_5 H 0.7350 0.6663 0.1332 0.035 Uiso 1 1 calc R U . . .
N1_6 N 0.5924(3) 0.8975(2) 0.13173(18) 0.0352(10) Uani 1 1 d . . . . .
H1_6 H 0.6341 0.9253 0.1212 0.042 Uiso 1 1 calc R U . . .
C4_6 C 0.4601(3) 0.8120(2) 0.16499(18) 0.0277(11) Uani 1 1 d . . . . .
C5_6 C 0.3875(3) 0.7698(3) 0.18317(19) 0.0298(11) Uani 1 1 d . . . . .
C8_6 C 0.2442(4) 0.6899(3) 0.2179(2) 0.0366(12) Uani 1 1 d . . . . .
C9_6 C 0.1702(4) 0.6460(3) 0.2369(2) 0.0532(16) Uani 1 1 d . . . . .
H9A_6 H 0.1252 0.6787 0.2564 0.080 Uiso 1 1 calc R U . . .
H9B_6 H 0.1962 0.5937 0.2633 0.080 Uiso 1 1 calc R U . . .
H9C_6 H 0.1409 0.6368 0.2033 0.080 Uiso 1 1 calc R U . . .
C2A_6 C 0.5523(3) 0.8705(3) 0.0926(2) 0.0342(12) Uani 1 1 d . . . . .
H2A_6 H 0.5692 0.8810 0.0539 0.041 Uiso 1 1 calc R U . . .
C3A_6 C 0.4875(3) 0.8282(3) 0.10839(18) 0.0312(11) Uani 1 1 d . . . . .
H3A_6 H 0.4599 0.8090 0.0804 0.037 Uiso 1 1 calc R U . . .
C6A_6 C 0.3482(4) 0.7339(4) 0.1467(2) 0.0566(19) Uani 1 1 d . . . . .
H6A_6 H 0.3699 0.7350 0.1094 0.068 Uiso 1 1 calc R U . . .
C7A_6 C 0.2773(5) 0.6962(4) 0.1642(2) 0.062(2) Uani 1 1 d . . . . .
H7A_6 H 0.2506 0.6737 0.1377 0.075 Uiso 1 1 calc R U . . .
C2B_6 C 0.5701(4) 0.8830(3) 0.1865(2) 0.0363(13) Uani 1 1 d . . . . .
H2B_6 H 0.6002 0.9024 0.2133 0.044 Uiso 1 1 calc R U . . .
C3B_6 C 0.5052(4) 0.8410(3) 0.2048(2) 0.0382(14) Uani 1 1 d . . . . .
H3B_6 H 0.4903 0.8313 0.2440 0.046 Uiso 1 1 calc R U . . .
C6B_6 C 0.3507(4) 0.7658(3) 0.2368(2) 0.0508(17) Uani 1 1 d . . . . .
H6B_6 H 0.3742 0.7912 0.2627 0.061 Uiso 1 1 calc R U . . .
C7B_6 C 0.2820(4) 0.7268(4) 0.2538(2) 0.0568(18) Uani 1 1 d . . . . .
H7B_6 H 0.2602 0.7253 0.2911 0.068 Uiso 1 1 calc R U . . .
Ru1_7 Ru 0.54731(3) 0.14525(2) 0.59506(2) 0.01761(10) Uani 1 1 d . . . . .
Cl1_7 Cl 0.45937(10) 0.21610(8) 0.51128(5) 0.0331(3) Uani 1 1 d . . . . .
Cl2_7 Cl 0.43782(9) 0.20155(7) 0.65222(4) 0.0239(2) Uani 1 1 d . . . . .
Cl3_7 Cl 0.63950(9) 0.07663(6) 0.67863(4) 0.0233(2) Uani 1 1 d . . . . .
Cl4_7 Cl 0.66105(9) 0.08940(7) 0.53973(5) 0.0257(3) Uani 1 1 d . . . . .
S1_7 S 0.48725(9) 0.03397(7) 0.60323(5) 0.0244(3) Uani 1 1 d . . . . .
O1_7 O 0.5504(3) -0.04503(19) 0.60371(14) 0.0312(8) Uani 1 1 d . . . . .
N1_7 N 0.6026(3) 0.2491(2) 0.58747(16) 0.0228(8) Uani 1 1 d . . . . .
C4_7 C 0.6762(4) 0.3861(3) 0.57639(19) 0.0239(10) Uani 1 1 d . . . . .
C5_7 C 0.7163(4) 0.4567(3) 0.57348(18) 0.0250(10) Uani 1 1 d . . . . .
C8_7 C 0.7962(4) 0.5909(3) 0.5637(2) 0.0332(12) Uani 1 1 d . . . . .
C9_7 C 0.8416(5) 0.6611(3) 0.5592(2) 0.0512(15) Uani 1 1 d . . . . .
H9A_7 H 0.7979 0.7120 0.5429 0.077 Uiso 1 1 calc R U . . .
H9B_7 H 0.8927 0.6550 0.5343 0.077 Uiso 1 1 calc R U . . .
H9C_7 H 0.8636 0.6617 0.5975 0.077 Uiso 1 1 calc R U . . .
C13_7 C 0.4046(4) 0.0479(4) 0.5472(3) 0.0479(14) Uani 1 1 d . . . . .
H13A_7 H 0.3811 -0.0013 0.5517 0.072 Uiso 1 1 calc R U . . .
H13B_7 H 0.4323 0.0587 0.5100 0.072 Uiso 1 1 calc R U . . .
H13C_7 H 0.3548 0.0939 0.5488 0.072 Uiso 1 1 calc R U . . .
C14_7 C 0.4240(5) 0.0178(4) 0.6644(2) 0.0565(18) Uani 1 1 d . . . . .
H14A_7 H 0.3937 -0.0265 0.6640 0.085 Uiso 1 1 calc R U . . .
H14B_7 H 0.3785 0.0674 0.6645 0.085 Uiso 1 1 calc R U . . .
H14C_7 H 0.4645 0.0033 0.6989 0.085 Uiso 1 1 calc R U . . .
C2A_7 C 0.6924(4) 0.2419(3) 0.5902(2) 0.0233(10) Uani 1 1 d . . . . .
H2A_7 H 0.7312 0.1894 0.5963 0.028 Uiso 1 1 calc R U . . .
C3A_7 C 0.7299(4) 0.3078(3) 0.5845(2) 0.0233(10) Uani 1 1 d . . . . .
H3A_7 H 0.7940 0.3001 0.5861 0.028 Uiso 1 1 calc R U . . .
C6A_7 C 0.8010(4) 0.4481(3) 0.60020(19) 0.0301(11) Uani 1 1 d . . . . .
H6A_7 H 0.8320 0.3964 0.6221 0.036 Uiso 1 1 calc R U . . .
C7A_7 C 0.8400(4) 0.5135(3) 0.5952(2) 0.0335(11) Uani 1 1 d . . . . .
H7A_7 H 0.8978 0.5060 0.6136 0.040 Uiso 1 1 calc R U . . .
C2B_7 C 0.5483(4) 0.3236(3) 0.57881(19) 0.0240(10) Uani 1 1 d . . . . .
H2B_7 H 0.4846 0.3294 0.5752 0.029 Uiso 1 1 calc R U . . .
C3B_7 C 0.5825(4) 0.3919(3) 0.5750(2) 0.0268(10) Uani 1 1 d . . . . .
H3B_7 H 0.5422 0.4432 0.5714 0.032 Uiso 1 1 calc R U . . .
C6B_7 C 0.6715(4) 0.5344(3) 0.54242(18) 0.0280(10) Uani 1 1 d . . . . .
H6B_7 H 0.6133 0.5425 0.5244 0.034 Uiso 1 1 calc R U . . .
C7B_7 C 0.7126(4) 0.5994(3) 0.53816(19) 0.0314(11) Uani 1 1 d . . . . .
H7B_7 H 0.6817 0.6515 0.5168 0.038 Uiso 1 1 calc R U . . .
Ru1_8 Ru 0.04161(3) 0.14851(2) 0.59846(2) 0.01772(10) Uani 1 1 d . . . . .
Cl1_8 Cl 0.15629(9) 0.09417(7) 0.54310(5) 0.0256(2) Uani 1 1 d . . . . .
Cl2_8 Cl -0.04305(9) 0.22463(7) 0.51402(5) 0.0311(3) Uani 1 1 d . . . . .
Cl3_8 Cl -0.07018(8) 0.20379(7) 0.65470(4) 0.0232(2) Uani 1 1 d . . . . .
Cl4_8 Cl 0.13057(9) 0.07548(6) 0.68261(4) 0.0234(2) Uani 1 1 d . . . . .
S1_8 S -0.01862(9) 0.03822(7) 0.60207(5) 0.0240(3) Uani 1 1 d . . . . .
O1_8 O 0.0455(3) -0.04136(19) 0.60574(14) 0.0301(8) Uani 1 1 d . . . . .
N1_8 N 0.0988(3) 0.2500(2) 0.59561(17) 0.0226(8) Uani 1 1 d . . . . .
C4_8 C 0.1769(4) 0.3841(3) 0.5888(2) 0.0259(10) Uani 1 1 d . . . . .
C5_8 C 0.2196(4) 0.4530(3) 0.58647(18) 0.0240(10) Uani 1 1 d . . . . .
C8_8 C 0.3056(4) 0.5832(3) 0.5783(2) 0.0343(12) Uani 1 1 d . . . . .
C9_8 C 0.3536(5) 0.6516(3) 0.5739(2) 0.0453(13) Uani 1 1 d . . . . .
H9A_8 H 0.3118 0.7033 0.5566 0.068 Uiso 1 1 calc R U . . .
H9B_8 H 0.4058 0.6434 0.5500 0.068 Uiso 1 1 calc R U . . .
H9C_8 H 0.3746 0.6527 0.6124 0.068 Uiso 1 1 calc R U . . .
C13_8 C -0.0930(4) 0.0528(3) 0.5413(2) 0.0367(12) Uani 1 1 d . . . . .
H13A_8 H -0.1166 0.0041 0.5437 0.055 Uiso 1 1 calc R U . . .
H13B_8 H -0.0599 0.0631 0.5062 0.055 Uiso 1 1 calc R U . . .
H13C_8 H -0.1435 0.0993 0.5404 0.055 Uiso 1 1 calc R U . . .
C14_8 C -0.0914(5) 0.0236(3) 0.6585(2) 0.0476(14) Uani 1 1 d . . . . .
H14A_8 H -0.1218 -0.0196 0.6553 0.071 Uiso 1 1 calc R U . . .
H14B_8 H -0.1368 0.0740 0.6565 0.071 Uiso 1 1 calc R U . . .
H14C_8 H -0.0563 0.0082 0.6952 0.071 Uiso 1 1 calc R U . . .
C2A_8 C 0.1894(3) 0.2406(3) 0.60001(19) 0.0221(10) Uani 1 1 d . . . . .
H2A_8 H 0.2270 0.1876 0.6062 0.027 Uiso 1 1 calc R U . . .
C3A_8 C 0.2289(4) 0.3054(3) 0.59580(19) 0.0231(10) Uani 1 1 d . . . . .
H3A_8 H 0.2931 0.2964 0.5977 0.028 Uiso 1 1 calc R U . . .
C6A_8 C 0.3053(4) 0.4416(3) 0.61359(19) 0.0301(10) Uani 1 1 d . . . . .
H6A_8 H 0.3349 0.3890 0.6350 0.036 Uiso 1 1 calc R U . . .
C7A_8 C 0.3469(4) 0.5051(3) 0.6096(2) 0.0348(11) Uani 1 1 d . . . . .
H7A_8 H 0.4047 0.4960 0.6285 0.042 Uiso 1 1 calc R U . . .
C2B_8 C 0.0471(4) 0.3255(3) 0.5867(2) 0.0259(10) Uani 1 1 d . . . . .
H2B_8 H -0.0167 0.3333 0.5813 0.031 Uiso 1 1 calc R U . . .
C3B_8 C 0.0832(4) 0.3920(3) 0.5852(2) 0.0259(10) Uani 1 1 d . . . . .
H3B_8 H 0.0440 0.4439 0.5816 0.031 Uiso 1 1 calc R U . . .
C6B_8 C 0.1772(4) 0.5319(3) 0.55598(19) 0.0305(11) Uani 1 1 d . . . . .
H6B_8 H 0.1184 0.5421 0.5382 0.037 Uiso 1 1 calc R U . . .
C7B_8 C 0.2217(4) 0.5950(3) 0.55203(19) 0.0317(11) Uani 1 1 d . . . . .
H7B_8 H 0.1931 0.6477 0.5305 0.038 Uiso 1 1 calc R U . . .
Cl1_9 Cl -0.1105(4) 0.4951(3) 0.1907(2) 0.0467(12) Uani 0.598(19) 1 d D U P A 1
Cl2_9 Cl 0.0123(3) 0.5016(9) 0.2831(4) 0.114(3) Uani 0.598(19) 1 d D U P A 1
C1_9 C -0.0958(9) 0.5241(16) 0.2540(7) 0.068(4) Uani 0.598(19) 1 d D U P A 1
H1A_9 H -0.1194 0.5834 0.2468 0.082 Uiso 0.598(19) 1 calc R U P A 1
H1B_9 H -0.1336 0.4982 0.2829 0.082 Uiso 0.598(19) 1 calc R U P A 1
Cl1_10 Cl -0.0868(14) 0.4836(9) 0.1986(6) 0.117(4) Uani 0.402(19) 1 d D U P A 2
Cl2_10 Cl -0.0014(8) 0.5524(9) 0.2685(3) 0.084(3) Uani 0.402(19) 1 d D U P A 2
C1_10 C -0.0950(16) 0.514(2) 0.2626(11) 0.070(5) Uani 0.402(19) 1 d D U P A 2
H1A_10 H -0.1512 0.5558 0.2620 0.084 Uiso 0.402(19) 1 calc R U P A 2
H1B_10 H -0.0954 0.4672 0.2952 0.084 Uiso 0.402(19) 1 calc R U P A 2
Cl1_11 Cl 0.39901(17) 0.50686(11) 0.30658(8) 0.0710(8) Uani 0.760(4) 1 d D U P B 1
Cl2_11 Cl 0.50661(16) 0.5000(2) 0.20704(11) 0.1092(11) Uani 0.760(4) 1 d D U P B 1
C1_11 C 0.4098(5) 0.4832(5) 0.2387(3) 0.063(2) Uani 0.760(4) 1 d D U P B 1
H1A_11 H 0.4085 0.4255 0.2433 0.076 Uiso 0.760(4) 1 calc R U P B 1
H1B_11 H 0.3571 0.5163 0.2132 0.076 Uiso 0.760(4) 1 calc R U P B 1
Cl1_12 Cl 0.4884(15) 0.5120(12) 0.2981(7) 0.204(8) Uani 0.240(4) 1 d D U P B 2
Cl2_12 Cl 0.4365(11) 0.4794(9) 0.2014(5) 0.140(5) Uani 0.240(4) 1 d D U P B 2
C1_12 C 0.408(2) 0.5470(19) 0.2415(12) 0.132(7) Uani 0.240(4) 1 d D U P B 2
H1A_12 H 0.3466 0.5485 0.2551 0.159 Uiso 0.240(4) 1 calc R U P B 2
H1B_12 H 0.4117 0.6019 0.2197 0.159 Uiso 0.240(4) 1 calc R U P B 2

loop_
_atom_site_aniso_label
_atom_site_aniso_U_11
_atom_site_aniso_U_22
_atom_site_aniso_U_33
_atom_site_aniso_U_23
_atom_site_aniso_U_13
_atom_site_aniso_U_12
Ru1_1 0.01727(18) 0.02266(17) 0.01358(16) -0.00604(12) 0.00275(15) -0.00322(14)
Cl1_1 0.0250(6) 0.0329(6) 0.0245(5) -0.0125(4) -0.0015(5) -0.0064(5)
Cl2_1 0.0322(6) 0.0399(6) 0.0173(4) -0.0025(4) 0.0062(4) -0.0106(5)
Cl3_1 0.0229(5) 0.0285(5) 0.0180(5) -0.0082(4) 0.0014(4) -0.0084(4)
Cl4_1 0.0311(6) 0.0219(5) 0.0191(5) -0.0054(4) 0.0079(5) -0.0051(4)
S1_1 0.0194(5) 0.0288(5) 0.0259(5) -0.0138(4) 0.0018(4) 0.0004(4)
O1_1 0.0323(18) 0.0323(18) 0.0481(19) -0.0187(15) 0.0081(15) -0.0014(15)
N1_1 0.0206(18) 0.0243(17) 0.0162(16) -0.0033(13) 0.0041(15) -0.0096(15)
C4_1 0.025(2) 0.022(2) 0.021(2) -0.0070(16) 0.0009(17) -0.0044(16)
C5_1 0.028(2) 0.026(2) 0.025(2) -0.0075(16) -0.003(2) -0.0038(18)
C8_1 0.033(2) 0.026(2) 0.036(2) -0.0131(19) -0.008(2) 0.0026(18)
C9_1 0.044(3) 0.036(3) 0.062(3) -0.023(2) -0.013(3) 0.010(2)
C13_1 0.034(2) 0.036(2) 0.039(2) -0.014(2) -0.008(2) 0.006(2)
C14_1 0.034(2) 0.050(3) 0.040(2) -0.018(2) 0.015(2) -0.008(2)
C2A_1 0.022(2) 0.028(2) 0.026(2) -0.0104(18) 0.0035(18) -0.0071(18)
C3A_1 0.028(2) 0.021(2) 0.035(2) -0.0019(17) -0.002(2) -0.0091(18)
C6A_1 0.026(2) 0.022(2) 0.033(2) -0.0123(17) -0.0028(19) -0.0031(17)
C7A_1 0.050(3) 0.024(2) 0.033(2) -0.0119(18) -0.013(2) 0.003(2)
C2B_1 0.028(2) 0.018(2) 0.024(2) -0.0025(16) 0.0034(19) -0.0012(18)
C3B_1 0.020(2) 0.025(2) 0.034(2) -0.0059(17) 0.0017(19) -0.0061(17)
C6B_1 0.026(2) 0.026(2) 0.038(2) -0.0107(18) 0.001(2) -0.0033(17)
C7B_1 0.027(2) 0.041(2) 0.042(3) -0.019(2) 0.004(2) -0.0021(19)
Ru1_2 0.01866(18) 0.02125(17) 0.01249(16) -0.00414(12) 0.00160(15) -0.00312(14)
Cl1_2 0.0239(5) 0.0323(5) 0.0185(5) -0.0068(4) 0.0008(4) -0.0098(4)
Cl2_2 0.0295(6) 0.0224(5) 0.0169(5) -0.0056(4) 0.0061(5) -0.0067(4)
Cl3_2 0.0272(5) 0.0267(5) 0.0191(5) -0.0082(4) -0.0032(4) -0.0051(4)
Cl4_2 0.0352(6) 0.0392(6) 0.0169(4) -0.0018(4) 0.0068(4) -0.0118(5)
S1_2 0.0197(5) 0.0278(5) 0.0253(5) -0.0104(4) -0.0009(4) 0.0011(4)
O1_2 0.0319(17) 0.0240(15) 0.0404(17) -0.0071(13) 0.0093(15) 0.0005(13)
N1_2 0.0196(18) 0.0201(17) 0.0191(17) -0.0031(13) 0.0048(14) -0.0060(14)
C4_2 0.027(2) 0.025(2) 0.022(2) -0.0039(16) 0.0017(18) -0.0110(18)
C5_2 0.026(2) 0.0214(19) 0.029(2) -0.0092(16) -0.0012(19) -0.0029(16)
C8_2 0.038(3) 0.029(2) 0.030(2) -0.0163(18) -0.012(2) 0.003(2)
C9_2 0.042(3) 0.036(2) 0.039(2) -0.020(2) -0.013(2) 0.012(2)
C13_2 0.028(2) 0.039(3) 0.088(4) -0.021(3) 0.024(3) -0.002(2)
C14_2 0.085(5) 0.057(4) 0.072(4) -0.031(3) -0.066(4) 0.043(3)
C2A_2 0.026(2) 0.023(2) 0.023(2) -0.0014(16) -0.0033(19) -0.0020(18)
C3A_2 0.023(2) 0.023(2) 0.026(2) -0.0069(16) -0.0012(18) -0.0046(17)
C6A_2 0.029(2) 0.026(2) 0.033(2) -0.0066(18) -0.003(2) -0.0055(18)
C7A_2 0.026(2) 0.034(2) 0.042(3) -0.018(2) -0.003(2) -0.0001(18)
C2B_2 0.030(2) 0.022(2) 0.029(2) -0.0019(17) -0.004(2) -0.0093(18)
C3B_2 0.029(2) 0.021(2) 0.025(2) -0.0041(16) 0.0035(19) -0.0082(18)
C6B_2 0.034(2) 0.023(2) 0.028(2) -0.0059(16) -0.0032(19) -0.0069(17)
C7B_2 0.041(3) 0.021(2) 0.034(2) -0.0086(18) -0.001(2) -0.0030(18)
N1_3 0.026(2) 0.0275(19) 0.0228(19) -0.0069(15) 0.0023(17) -0.0061(16)
C4_3 0.037(3) 0.019(2) 0.019(2) -0.0065(17) 0.007(2) -0.011(2)
C5_3 0.034(3) 0.017(2) 0.018(2) -0.0042(16) 0.003(2) -0.0028(19)
C8_3 0.039(3) 0.029(2) 0.027(2) -0.0041(18) -0.001(2) -0.003(2)
C9_3 0.044(3) 0.053(3) 0.043(3) -0.015(2) -0.002(3) 0.002(3)
C2A_3 0.037(3) 0.028(2) 0.016(2) -0.0067(17) 0.002(2) -0.005(2)
C3A_3 0.034(3) 0.021(2) 0.019(2) -0.0051(17) 0.002(2) -0.0004(19)
C6A_3 0.040(3) 0.045(3) 0.015(2) -0.0096(19) 0.008(2) -0.008(2)
C7A_3 0.045(3) 0.043(3) 0.029(2) -0.018(2) 0.007(2) -0.002(2)
C2B_3 0.031(3) 0.030(2) 0.024(2) -0.0077(19) 0.011(2) -0.011(2)
C3B_3 0.031(3) 0.032(2) 0.018(2) -0.0084(19) 0.004(2) -0.013(2)
C6B_3 0.048(3) 0.030(2) 0.022(2) -0.0067(19) 0.002(2) -0.007(2)
C7B_3 0.038(3) 0.035(3) 0.022(2) -0.0090(19) -0.004(2) 0.000(2)
N1_4 0.0213(19) 0.0272(19) 0.0247(19) -0.0078(15) 0.0037(16) -0.0024(16)
C4_4 0.033(3) 0.020(2) 0.020(2) -0.0063(17) 0.005(2) -0.008(2)
C5_4 0.032(3) 0.017(2) 0.019(2) -0.0055(16) 0.001(2) -0.0020(19)
C8_4 0.037(3) 0.029(2) 0.024(2) -0.0077(17) 0.003(2) -0.003(2)
C9_4 0.039(3) 0.048(3) 0.034(3) -0.009(2) 0.002(2) -0.005(2)
C2A_4 0.034(3) 0.025(2) 0.027(2) -0.0065(19) 0.008(2) -0.008(2)
C3A_4 0.027(2) 0.029(2) 0.018(2) -0.0078(18) 0.003(2) -0.007(2)
C6A_4 0.045(3) 0.032(3) 0.026(2) -0.012(2) 0.005(2) -0.005(2)
C7A_4 0.042(3) 0.035(3) 0.030(2) -0.014(2) -0.009(2) -0.002(2)
C2B_4 0.035(3) 0.026(2) 0.021(2) -0.0065(17) -0.002(2) -0.003(2)
C3B_4 0.030(3) 0.022(2) 0.021(2) -0.0060(17) 0.004(2) -0.0019(19)
C6B_4 0.037(3) 0.052(3) 0.014(2) -0.013(2) 0.001(2) 0.000(2)
C7B_4 0.047(3) 0.048(3) 0.034(3) -0.020(2) 0.004(3) 0.004(3)
N1_5 0.027(2) 0.0255(18) 0.0280(19) -0.0068(15) 0.0058(16) -0.0030(15)
C4_5 0.025(2) 0.021(2) 0.023(2) -0.0097(16) -0.0003(18) 0.0016(16)
C5_5 0.031(3) 0.024(2) 0.021(2) -0.0069(16) -0.0009(18) 0.0019(17)
C8_5 0.027(2) 0.025(2) 0.029(2) -0.0020(17) 0.0011(19) -0.0062(17)
C9_5 0.032(3) 0.038(2) 0.037(2) -0.004(2) -0.004(2) -0.012(2)
C2A_5 0.023(2) 0.029(2) 0.023(2) -0.0079(17) -0.0049(19) -0.0024(18)
C3A_5 0.026(2) 0.030(2) 0.0154(19) -0.0059(16) 0.0004(17) -0.0041(18)
C6A_5 0.036(3) 0.029(2) 0.0170(19) -0.0086(16) 0.0038(19) -0.0112(19)
C7A_5 0.036(3) 0.040(2) 0.021(2) -0.0095(18) 0.0083(19) -0.009(2)
C2B_5 0.031(3) 0.027(2) 0.024(2) -0.0098(17) 0.0005(19) 0.0014(19)
C3B_5 0.038(3) 0.026(2) 0.0182(19) -0.0063(16) 0.0011(19) -0.0008(19)
C6B_5 0.032(2) 0.034(2) 0.018(2) -0.0097(17) 0.0017(19) -0.003(2)
C7B_5 0.034(2) 0.032(2) 0.023(2) -0.0102(17) -0.0016(19) -0.0079(19)
N1_6 0.040(2) 0.0230(18) 0.039(2) -0.0081(16) -0.0046(19) 0.0004(17)
C4_6 0.041(3) 0.0183(19) 0.021(2) -0.0087(16) -0.004(2) 0.0037(19)
C5_6 0.038(3) 0.025(2) 0.024(2) -0.0066(17) -0.003(2) -0.001(2)
C8_6 0.044(3) 0.035(2) 0.029(2) -0.0085(19) 0.001(2) -0.004(2)
C9_6 0.070(4) 0.052(3) 0.041(3) -0.009(2) 0.014(3) -0.023(3)
C2A_6 0.045(3) 0.030(2) 0.029(2) -0.0084(18) 0.004(2) -0.010(2)
C3A_6 0.044(3) 0.024(2) 0.022(2) -0.0053(16) -0.001(2) -0.002(2)
C6A_6 0.063(4) 0.107(5) 0.021(2) -0.032(3) 0.016(3) -0.046(4)
C7A_6 0.075(4) 0.108(5) 0.031(3) -0.035(3) 0.018(3) -0.058(4)
C2B_6 0.040(3) 0.033(2) 0.035(3) -0.015(2) -0.014(2) 0.002(2)
C3B_6 0.048(3) 0.033(3) 0.030(2) -0.014(2) -0.011(3) 0.004(2)
C6B_6 0.097(5) 0.054(3) 0.020(2) -0.020(2) 0.011(3) -0.046(3)
C7B_6 0.098(5) 0.064(4) 0.023(2) -0.015(2) 0.015(3) -0.046(4)
Ru1_7 0.01824(19) 0.02200(17) 0.01168(17) -0.00398(12) 0.00047(16) -0.00260(15)
Cl1_7 0.0326(6) 0.0431(6) 0.0167(5) -0.0011(4) -0.0079(5) -0.0004(5)
Cl2_7 0.0195(5) 0.0302(5) 0.0189(5) -0.0069(4) 0.0044(4) 0.0019(4)
Cl3_7 0.0284(6) 0.0225(5) 0.0158(5) -0.0041(4) -0.0048(5) 0.0007(4)
Cl4_7 0.0284(6) 0.0306(5) 0.0198(5) -0.0104(4) 0.0082(5) -0.0053(5)
S1_7 0.0224(6) 0.0296(6) 0.0254(5) -0.0115(4) 0.0053(5) -0.0096(5)
O1_7 0.0268(18) 0.0272(17) 0.0434(19) -0.0137(15) 0.0039(16) -0.0080(14)
N1_7 0.024(2) 0.0200(17) 0.0239(18) -0.0029(14) 0.0025(16) -0.0057(16)
C4_7 0.026(2) 0.024(2) 0.021(2) -0.0049(16) 0.0061(18) -0.0041(18)
C5_7 0.028(2) 0.022(2) 0.024(2) -0.0083(16) 0.0076(19) -0.0008(18)
C8_7 0.041(3) 0.032(2) 0.035(2) -0.0180(19) 0.018(2) -0.015(2)
C9_7 0.071(4) 0.041(3) 0.056(3) -0.023(2) 0.019(3) -0.030(3)
C13_7 0.027(3) 0.054(3) 0.068(4) -0.022(3) -0.013(3) -0.011(2)
C14_7 0.081(4) 0.046(3) 0.061(3) -0.025(3) 0.051(3) -0.041(3)
C2A_7 0.018(2) 0.019(2) 0.028(2) -0.0040(16) 0.0003(18) 0.0036(17)
C3A_7 0.021(2) 0.020(2) 0.026(2) -0.0052(16) -0.0009(18) 0.0016(17)
C6A_7 0.031(3) 0.029(2) 0.032(2) -0.0113(18) 0.009(2) -0.0067(19)
C7A_7 0.032(3) 0.035(3) 0.037(2) -0.016(2) 0.010(2) -0.006(2)
C2B_7 0.019(2) 0.026(2) 0.022(2) -0.0004(17) 0.0008(19) -0.0001(18)
C3B_7 0.023(2) 0.020(2) 0.034(2) -0.0085(17) 0.005(2) 0.0051(18)
C6B_7 0.033(2) 0.025(2) 0.025(2) -0.0100(17) 0.0022(19) -0.0012(18)
C7B_7 0.042(3) 0.021(2) 0.030(2) -0.0096(17) 0.016(2) 0.0004(19)
Ru1_8 0.01783(19) 0.02300(17) 0.01269(17) -0.00475(13) 0.00024(16) -0.00474(15)
Cl1_8 0.0264(6) 0.0321(6) 0.0208(5) -0.0111(4) 0.0079(5) -0.0070(5)
Cl2_8 0.0291(6) 0.0430(6) 0.0160(5) -0.0016(4) -0.0053(5) -0.0028(5)
Cl3_8 0.0204(5) 0.0303(5) 0.0174(5) -0.0069(4) 0.0016(4) -0.0014(4)
Cl4_8 0.0286(6) 0.0224(5) 0.0167(5) -0.0047(4) -0.0056(5) -0.0005(4)
S1_8 0.0232(6) 0.0310(6) 0.0235(5) -0.0125(4) 0.0056(5) -0.0115(5)
O1_8 0.0282(18) 0.0271(17) 0.0397(19) -0.0130(14) 0.0027(16) -0.0105(14)
N1_8 0.023(2) 0.0202(17) 0.0263(18) -0.0071(14) 0.0017(17) -0.0059(16)
C4_8 0.024(2) 0.026(2) 0.027(2) -0.0052(17) 0.0022(19) -0.0053(18)
C5_8 0.026(2) 0.022(2) 0.024(2) -0.0090(16) 0.0049(19) -0.0027(17)
C8_8 0.046(3) 0.030(2) 0.037(2) -0.019(2) 0.021(2) -0.018(2)
C9_8 0.063(3) 0.033(3) 0.049(3) -0.017(2) 0.009(3) -0.022(2)
C13_8 0.024(3) 0.047(3) 0.045(3) -0.019(2) -0.007(2) -0.012(2)
C14_8 0.064(4) 0.041(3) 0.051(3) -0.019(2) 0.036(3) -0.032(3)
C2A_8 0.015(2) 0.023(2) 0.024(2) -0.0031(16) -0.0036(18) 0.0017(17)
C3A_8 0.022(2) 0.019(2) 0.027(2) -0.0038(16) 0.0027(18) -0.0033(17)
C6A_8 0.037(3) 0.025(2) 0.029(2) -0.0069(17) 0.003(2) -0.0084(19)
C7A_8 0.033(3) 0.035(2) 0.039(3) -0.015(2) 0.007(2) -0.008(2)
C2B_8 0.017(2) 0.028(2) 0.029(2) -0.0021(18) 0.0032(19) -0.0029(18)
C3B_8 0.022(2) 0.023(2) 0.031(2) -0.0077(17) 0.006(2) 0.0012(18)
C6B_8 0.037(3) 0.024(2) 0.031(2) -0.0103(18) 0.010(2) -0.0039(19)
C7B_8 0.041(3) 0.022(2) 0.032(2) -0.0110(17) 0.014(2) -0.0018(19)
Cl1_9 0.062(2) 0.0355(17) 0.0441(16) -0.0146(11) -0.0176(14) -0.0078(14)
Cl2_9 0.064(2) 0.151(8) 0.119(4) -0.043(5) -0.041(2) 0.002(3)
C1_9 0.049(6) 0.104(10) 0.050(6) -0.035(7) -0.014(5) 0.005(6)
Cl1_10 0.169(11) 0.129(8) 0.087(6) -0.043(6) 0.036(6) -0.087(7)
Cl2_10 0.075(4) 0.105(7) 0.078(3) -0.016(3) -0.017(3) -0.042(4)
C1_10 0.059(9) 0.078(10) 0.071(9) -0.004(8) -0.006(7) -0.028(8)
Cl1_11 0.1044(18) 0.0560(11) 0.0456(10) -0.0185(8) 0.0258(11) 0.0036(11)
Cl2_11 0.0799(16) 0.181(3) 0.1091(19) -0.0814(19) 0.0516(14) -0.0680(18)
C1_11 0.074(5) 0.076(5) 0.057(4) -0.033(4) 0.029(4) -0.033(4)
Cl1_12 0.269(18) 0.212(15) 0.133(9) -0.035(9) -0.052(11) -0.068(13)
Cl2_12 0.207(12) 0.188(10) 0.102(7) -0.087(7) 0.089(7) -0.153(9)
C1_12 0.166(13) 0.151(11) 0.101(10) -0.054(9) 0.011(10) -0.056(11)

loop_
_atom_type_symbol
_atom_type_description
_atom_type_scat_dispersion_real
_atom_type_scat_dispersion_imag
_atom_type_scat_source
C C 0.0033 0.0016 'International Tables Vol C Tables 4.2.6.8 and 6.1.1.4'
H H 0.0000 0.0000 'International Tables Vol C Tables 4.2.6.8 and 6.1.1.4'
N N 0.0061 0.0033 'International Tables Vol C Tables 4.2.6.8 and 6.1.1.4'
O O 0.0106 0.0060 'International Tables Vol C Tables 4.2.6.8 and 6.1.1.4'
S S 0.1246 0.1234 'International Tables Vol C Tables 4.2.6.8 and 6.1.1.4'
Cl Cl 0.1484 0.1585 'International Tables Vol C Tables 4.2.6.8 and 6.1.1.4'
Ru Ru -1.2594 0.8363 'International Tables Vol C Tables 4.2.6.8 and 6.1.1.4'

loop_
_geom_angle_atom_site_label_1
_geom_angle_atom_site_label_2
_geom_angle_atom_site_label_3
_geom_angle
N1_1 Ru1_1 S1_1 179.79(12)
N1_1 Ru1_1 Cl2_1 86.46(10)
S1_1 Ru1_1 Cl2_1 93.55(4)
N1_1 Ru1_1 Cl1_1 91.04(11)
S1_1 Ru1_1 Cl1_1 88.75(4)
Cl2_1 Ru1_1 Cl1_1 90.43(4)
N1_1 Ru1_1 Cl3_1 88.02(11)
S1_1 Ru1_1 Cl3_1 92.20(4)
Cl2_1 Ru1_1 Cl3_1 90.33(4)
Cl1_1 Ru1_1 Cl3_1 178.75(4)
N1_1 Ru1_1 Cl4_1 91.34(10)
S1_1 Ru1_1 Cl4_1 88.65(4)
Cl2_1 Ru1_1 Cl4_1 177.80(4)
Cl1_1 Ru1_1 Cl4_1 89.62(4)
Cl3_1 Ru1_1 Cl4_1 89.58(4)
O1_1 S1_1 C13_1 105.7(2)
O1_1 S1_1 C14_1 105.1(2)
C13_1 S1_1 C14_1 100.4(2)
O1_1 S1_1 Ru1_1 118.40(16)
C13_1 S1_1 Ru1_1 112.82(15)
C14_1 S1_1 Ru1_1 112.59(16)
C2B_1 N1_1 C2A_1 116.5(4)
C2B_1 N1_1 Ru1_1 121.1(3)
C2A_1 N1_1 Ru1_1 122.4(3)
C3A_1 C4_1 C3B_1 115.9(4)
C3A_1 C4_1 C5_1 123.5(4)
C3B_1 C4_1 C5_1 120.6(4)
C6A_1 C5_1 C6B_1 117.3(4)
C6A_1 C5_1 C4_1 121.7(4)
C6B_1 C5_1 C4_1 120.9(4)
C7B_1 C8_1 C7A_1 117.4(4)
C7B_1 C8_1 C9_1 121.8(4)
C7A_1 C8_1 C9_1 120.7(4)
C8_1 C9_1 H9A_1 109.5
C8_1 C9_1 H9B_1 109.5
H9A_1 C9_1 H9B_1 109.5
C8_1 C9_1 H9C_1 109.5
H9A_1 C9_1 H9C_1 109.5
H9B_1 C9_1 H9C_1 109.5
S1_1 C13_1 H13A_1 109.5
S1_1 C13_1 H13B_1 109.5
H13A_1 C13_1 H13B_1 109.5
S1_1 C13_1 H13C_1 109.5
H13A_1 C13_1 H13C_1 109.5
H13B_1 C13_1 H13C_1 109.5
S1_1 C14_1 H14A_1 109.5
S1_1 C14_1 H14B_1 109.5
H14A_1 C14_1 H14B_1 109.5
S1_1 C14_1 H14C_1 109.5
H14A_1 C14_1 H14C_1 109.5
H14B_1 C14_1 H14C_1 109.5
N1_1 C2A_1 C3A_1 123.9(5)
N1_1 C2A_1 H2A_1 118.0
C3A_1 C2A_1 H2A_1 118.0
C2A_1 C3A_1 C4_1 120.4(4)
C2A_1 C3A_1 H3A_1 119.8
C4_1 C3A_1 H3A_1 119.8
C7A_1 C6A_1 C5_1 120.7(4)
C7A_1 C6A_1 H6A_1 119.7
C5_1 C6A_1 H6A_1 119.7
C6A_1 C7A_1 C8_1 121.5(4)
C6A_1 C7A_1 H7A_1 119.2
C8_1 C7A_1 H7A_1 119.2
N1_1 C2B_1 C3B_1 123.1(4)
N1_1 C2B_1 H2B_1 118.4
C3B_1 C2B_1 H2B_1 118.4
C2B_1 C3B_1 C4_1 120.0(4)
C2B_1 C3B_1 H3B_1 120.0
C4_1 C3B_1 H3B_1 120.0
C7B_1 C6B_1 C5_1 121.3(4)
C7B_1 C6B_1 H6B_1 119.3
C5_1 C6B_1 H6B_1 119.3
C6B_1 C7B_1 C8_1 121.6(4)
C6B_1 C7B_1 H7B_1 119.2
C8_1 C7B_1 H7B_1 119.2
N1_2 Ru1_2 S1_2 179.07(11)
N1_2 Ru1_2 Cl4_2 87.68(10)
S1_2 Ru1_2 Cl4_2 93.25(4)
N1_2 Ru1_2 Cl3_2 90.66(11)
S1_2 Ru1_2 Cl3_2 89.37(4)
Cl4_2 Ru1_2 Cl3_2 90.07(4)
N1_2 Ru1_2 Cl1_2 88.55(11)
S1_2 Ru1_2 Cl1_2 91.39(4)
Cl4_2 Ru1_2 Cl1_2 90.91(4)
Cl3_2 Ru1_2 Cl1_2 178.72(4)
N1_2 Ru1_2 Cl2_2 90.88(10)
S1_2 Ru1_2 Cl2_2 88.18(4)
Cl4_2 Ru1_2 Cl2_2 178.41(4)
Cl3_2 Ru1_2 Cl2_2 89.25(4)
Cl1_2 Ru1_2 Cl2_2 89.75(4)
O1_2 S1_2 C13_2 105.2(2)
O1_2 S1_2 C14_2 105.9(2)
C13_2 S1_2 C14_2 100.5(3)
O1_2 S1_2 Ru1_2 118.02(15)
C13_2 S1_2 Ru1_2 113.65(16)
C14_2 S1_2 Ru1_2 111.88(18)
C2A_2 N1_2 C2B_2 116.9(4)
C2A_2 N1_2 Ru1_2 120.6(3)
C2B_2 N1_2 Ru1_2 122.5(3)
C3B_2 C4_2 C3A_2 116.2(4)
C3B_2 C4_2 C5_2 123.3(4)
C3A_2 C4_2 C5_2 120.4(4)
C6A_2 C5_2 C6B_2 116.9(4)
C6A_2 C5_2 C4_2 120.4(4)
C6B_2 C5_2 C4_2 122.7(4)
C7A_2 C8_2 C7B_2 118.2(4)
C7A_2 C8_2 C9_2 121.1(5)
C7B_2 C8_2 C9_2 120.8(4)
C8_2 C9_2 H9A_2 109.5
C8_2 C9_2 H9B_2 109.5
H9A_2 C9_2 H9B_2 109.5
C8_2 C9_2 H9C_2 109.5
H9A_2 C9_2 H9C_2 109.5
H9B_2 C9_2 H9C_2 109.5
S1_2 C13_2 H13A_2 109.5
S1_2 C13_2 H13B_2 109.5
H13A_2 C13_2 H13B_2 109.5
S1_2 C13_2 H13C_2 109.5
H13A_2 C13_2 H13C_2 109.5
H13B_2 C13_2 H13C_2 109.5
S1_2 C14_2 H14A_2 109.5
S1_2 C14_2 H14B_2 109.5
H14A_2 C14_2 H14B_2 109.5
S1_2 C14_2 H14C_2 109.5
H14A_2 C14_2 H14C_2 109.5
H14B_2 C14_2 H14C_2 109.5
N1_2 C2A_2 C3A_2 123.2(4)
N1_2 C2A_2 H2A_2 118.4
C3A_2 C2A_2 H2A_2 118.4
C2A_2 C3A_2 C4_2 119.8(5)
C2A_2 C3A_2 H3A_2 120.1
C4_2 C3A_2 H3A_2 120.1
C7A_2 C6A_2 C5_2 120.7(4)
C7A_2 C6A_2 H6A_2 119.7
C5_2 C6A_2 H6A_2 119.7
C8_2 C7A_2 C6A_2 122.1(4)
C8_2 C7A_2 H7A_2 118.9
C6A_2 C7A_2 H7A_2 118.9
N1_2 C2B_2 C3B_2 123.2(5)
N1_2 C2B_2 H2B_2 118.4
C3B_2 C2B_2 H2B_2 118.4
C2B_2 C3B_2 C4_2 120.5(4)
C2B_2 C3B_2 H3B_2 119.7
C4_2 C3B_2 H3B_2 119.7
C7B_2 C6B_2 C5_2 122.5(4)
C7B_2 C6B_2 H6B_2 118.8
C5_2 C6B_2 H6B_2 118.8
C6B_2 C7B_2 C8_2 119.7(4)
C6B_2 C7B_2 H7B_2 120.2
C8_2 C7B_2 H7B_2 120.2
C2B_3 N1_3 C2A_3 122.5(5)
C2B_3 N1_3 H1_3 118.8
C2A_3 N1_3 H1_3 118.8
C3A_3 C4_3 C3B_3 117.7(5)
C3A_3 C4_3 C5_3 120.4(4)
C3B_3 C4_3 C5_3 121.8(4)
C6A_3 C5_3 C6B_3 117.1(5)
C6A_3 C5_3 C4_3 122.2(4)
C6B_3 C5_3 C4_3 120.7(5)
C7B_3 C8_3 C7A_3 117.6(5)
C7B_3 C8_3 C9_3 122.2(5)
C7A_3 C8_3 C9_3 120.2(5)
C8_3 C9_3 H9A_3 109.5
C8_3 C9_3 H9B_3 109.5
H9A_3 C9_3 H9B_3 109.5
C8_3 C9_3 H9C_3 109.5
H9A_3 C9_3 H9C_3 109.5
H9B_3 C9_3 H9C_3 109.5
N1_3 C2A_3 C3A_3 120.3(4)
N1_3 C2A_3 H2A_3 119.9
C3A_3 C2A_3 H2A_3 119.9
C2A_3 C3A_3 C4_3 119.3(5)
C2A_3 C3A_3 H3A_3 120.3
C4_3 C3A_3 H3A_3 120.3
C7A_3 C6A_3 C5_3 123.3(5)
C7A_3 C6A_3 H6A_3 118.4
C5_3 C6A_3 H6A_3 118.4
C6A_3 C7A_3 C8_3 119.9(5)
C6A_3 C7A_3 H7A_3 120.1
C8_3 C7A_3 H7A_3 120.1
N1_3 C2B_3 C3B_3 118.8(5)
N1_3 C2B_3 H2B_3 120.6
C3B_3 C2B_3 H2B_3 120.6
C2B_3 C3B_3 C4_3 121.4(5)
C2B_3 C3B_3 H3B_3 119.3
C4_3 C3B_3 H3B_3 119.3
C5_3 C6B_3 C7B_3 120.1(5)
C5_3 C6B_3 H6B_3 120.0
C7B_3 C6B_3 H6B_3 120.0
C8_3 C7B_3 C6B_3 122.0(5)
C8_3 C7B_3 H7B_3 119.0
C6B_3 C7B_3 H7B_3 119.0
C2A_4 N1_4 C2B_4 122.1(4)
C2A_4 N1_4 H1_4 119.0
C2B_4 N1_4 H1_4 119.0
C3B_4 C4_4 C3A_4 117.5(5)
C3B_4 C4_4 C5_4 120.6(4)
C3A_4 C4_4 C5_4 121.8(4)
C6B_4 C5_4 C6A_4 117.0(5)
C6B_4 C5_4 C4_4 122.7(4)
C6A_4 C5_4 C4_4 120.2(5)
C7A_4 C8_4 C7B_4 117.4(5)
C7A_4 C8_4 C9_4 121.8(5)
C7B_4 C8_4 C9_4 120.8(5)
C8_4 C9_4 H9A_4 109.5
C8_4 C9_4 H9B_4 109.5
H9A_4 C9_4 H9B_4 109.5
C8_4 C9_4 H9C_4 109.5
H9A_4 C9_4 H9C_4 109.5
H9B_4 C9_4 H9C_4 109.5
N1_4 C2A_4 C3A_4 119.3(5)
N1_4 C2A_4 H2A_4 120.4
C3A_4 C2A_4 H2A_4 120.4
C2A_4 C3A_4 C4_4 121.6(5)
C2A_4 C3A_4 H3A_4 119.2
C4_4 C3A_4 H3A_4 119.2
C7A_4 C6A_4 C5_4 120.0(5)
C7A_4 C6A_4 H6A_4 120.0
C5_4 C6A_4 H6A_4 120.0
C8_4 C7A_4 C6A_4 122.3(5)
C8_4 C7A_4 H7A_4 118.8
C6A_4 C7A_4 H7A_4 118.8
N1_4 C2B_4 C3B_4 120.6(4)
N1_4 C2B_4 H2B_4 119.7
C3B_4 C2B_4 H2B_4 119.7
C4_4 C3B_4 C2B_4 118.9(5)
C4_4 C3B_4 H3B_4 120.5
C2B_4 C3B_4 H3B_4 120.5
C7B_4 C6B_4 C5_4 122.7(5)
C7B_4 C6B_4 H6B_4 118.6
C5_4 C6B_4 H6B_4 118.6
C6B_4 C7B_4 C8_4 120.5(5)
C6B_4 C7B_4 H7B_4 119.8
C8_4 C7B_4 H7B_4 119.8
C2A_5 N1_5 C2B_5 122.0(4)
C2A_5 N1_5 H1_5 119.0
C2B_5 N1_5 H1_5 119.0
C3A_5 C4_5 C3B_5 117.7(4)
C3A_5 C4_5 C5_5 119.7(4)
C3B_5 C4_5 C5_5 122.6(4)
C6A_5 C5_5 C6B_5 118.6(4)
C6A_5 C5_5 C4_5 121.4(4)
C6B_5 C5_5 C4_5 120.0(4)
C7B_5 C8_5 C7A_5 117.6(4)
C7B_5 C8_5 C9_5 121.4(4)
C7A_5 C8_5 C9_5 120.9(4)
C8_5 C9_5 H9A_5 109.5
C8_5 C9_5 H9B_5 109.5
H9A_5 C9_5 H9B_5 109.5
C8_5 C9_5 H9C_5 109.5
H9A_5 C9_5 H9C_5 109.5
H9B_5 C9_5 H9C_5 109.5
N1_5 C2A_5 C3A_5 120.9(4)
N1_5 C2A_5 H2A_5 119.6
C3A_5 C2A_5 H2A_5 119.6
C2A_5 C3A_5 C4_5 119.1(4)
C2A_5 C3A_5 H3A_5 120.5
C4_5 C3A_5 H3A_5 120.5
C7A_5 C6A_5 C5_5 121.1(4)
C7A_5 C6A_5 H6A_5 119.5
C5_5 C6A_5 H6A_5 119.5
C6A_5 C7A_5 C8_5 120.7(4)
C6A_5 C7A_5 H7A_5 119.7
C8_5 C7A_5 H7A_5 119.7
N1_5 C2B_5 C3B_5 120.1(4)
N1_5 C2B_5 H2B_5 119.9
C3B_5 C2B_5 H2B_5 119.9
C2B_5 C3B_5 C4_5 120.3(4)
C2B_5 C3B_5 H3B_5 119.9
C4_5 C3B_5 H3B_5 119.9
C7B_5 C6B_5 C5_5 119.7(4)
C7B_5 C6B_5 H6B_5 120.2
C5_5 C6B_5 H6B_5 120.2
C6B_5 C7B_5 C8_5 122.3(4)
C6B_5 C7B_5 H7B_5 118.9
C8_5 C7B_5 H7B_5 118.9
C2B_6 N1_6 C2A_6 121.1(5)
C2B_6 N1_6 H1_6 119.4
C2A_6 N1_6 H1_6 119.4
C3A_6 C4_6 C3B_6 116.3(5)
C3A_6 C4_6 C5_6 123.4(4)
C3B_6 C4_6 C5_6 120.3(4)
C6A_6 C5_6 C6B_6 115.6(5)
C6A_6 C5_6 C4_6 121.5(4)
C6B_6 C5_6 C4_6 122.8(4)
C7A_6 C8_6 C7B_6 116.3(5)
C7A_6 C8_6 C9_6 122.2(5)
C7B_6 C8_6 C9_6 121.5(5)
C8_6 C9_6 H9A_6 109.5
C8_6 C9_6 H9B_6 109.5
H9A_6 C9_6 H9B_6 109.5
C8_6 C9_6 H9C_6 109.5
H9A_6 C9_6 H9C_6 109.5
H9B_6 C9_6 H9C_6 109.5
N1_6 C2A_6 C3A_6 119.8(5)
N1_6 C2A_6 H2A_6 120.1
C3A_6 C2A_6 H2A_6 120.1
C2A_6 C3A_6 C4_6 121.8(5)
C2A_6 C3A_6 H3A_6 119.1
C4_6 C3A_6 H3A_6 119.1
C5_6 C6A_6 C7A_6 120.6(5)
C5_6 C6A_6 H6A_6 119.7
C7A_6 C6A_6 H6A_6 119.7
C8_6 C7A_6 C6A_6 123.0(5)
C8_6 C7A_6 H7A_6 118.5
C6A_6 C7A_6 H7A_6 118.5
N1_6 C2B_6 C3B_6 121.7(5)
N1_6 C2B_6 H2B_6 119.2
C3B_6 C2B_6 H2B_6 119.2
C2B_6 C3B_6 C4_6 119.3(5)
C2B_6 C3B_6 H3B_6 120.3
C4_6 C3B_6 H3B_6 120.3
C7B_6 C6B_6 C5_6 122.9(5)
C7B_6 C6B_6 H6B_6 118.5
C5_6 C6B_6 H6B_6 118.5
C6B_6 C7B_6 C8_6 121.4(5)
C6B_6 C7B_6 H7B_6 119.3
C8_6 C7B_6 H7B_6 119.3
N1_7 Ru1_7 S1_7 179.76(12)
N1_7 Ru1_7 Cl1_7 86.71(11)
S1_7 Ru1_7 Cl1_7 93.16(5)
N1_7 Ru1_7 Cl2_7 87.91(12)
S1_7 Ru1_7 Cl2_7 91.89(5)
Cl1_7 Ru1_7 Cl2_7 91.40(4)
N1_7 Ru1_7 Cl4_7 90.88(12)
S1_7 Ru1_7 Cl4_7 89.33(4)
Cl1_7 Ru1_7 Cl4_7 90.06(4)
Cl2_7 Ru1_7 Cl4_7 178.04(5)
N1_7 Ru1_7 Cl3_7 91.51(11)
S1_7 Ru1_7 Cl3_7 88.63(4)
Cl1_7 Ru1_7 Cl3_7 178.06(5)
Cl2_7 Ru1_7 Cl3_7 89.28(4)
Cl4_7 Ru1_7 Cl3_7 89.21(4)
O1_7 S1_7 C14_7 106.6(3)
O1_7 S1_7 C13_7 105.2(2)
C14_7 S1_7 C13_7 102.0(3)
O1_7 S1_7 Ru1_7 117.93(16)
C14_7 S1_7 Ru1_7 112.00(19)
C13_7 S1_7 Ru1_7 111.7(2)
C2A_7 N1_7 C2B_7 118.6(4)
C2A_7 N1_7 Ru1_7 120.6(3)
C2B_7 N1_7 Ru1_7 120.8(4)
C3A_7 C4_7 C3B_7 115.5(5)
C3A_7 C4_7 C5_7 121.5(5)
C3B_7 C4_7 C5_7 122.8(5)
C6A_7 C5_7 C6B_7 118.0(5)
C6A_7 C5_7 C4_7 121.1(4)
C6B_7 C5_7 C4_7 120.9(5)
C7B_7 C8_7 C7A_7 117.7(5)
C7B_7 C8_7 C9_7 122.7(5)
C7A_7 C8_7 C9_7 119.7(5)
C8_7 C9_7 H9A_7 109.5
C8_7 C9_7 H9B_7 109.5
H9A_7 C9_7 H9B_7 109.5
C8_7 C9_7 H9C_7 109.5
H9A_7 C9_7 H9C_7 109.5
H9B_7 C9_7 H9C_7 109.5
S1_7 C13_7 H13A_7 109.5
S1_7 C13_7 H13B_7 109.5
H13A_7 C13_7 H13B_7 109.5
S1_7 C13_7 H13C_7 109.5
H13A_7 C13_7 H13C_7 109.5
H13B_7 C13_7 H13C_7 109.5
S1_7 C14_7 H14A_7 109.5
S1_7 C14_7 H14B_7 109.5
H14A_7 C14_7 H14B_7 109.5
S1_7 C14_7 H14C_7 109.5
H14A_7 C14_7 H14C_7 109.5
H14B_7 C14_7 H14C_7 109.5
N1_7 C2A_7 C3A_7 121.9(4)
N1_7 C2A_7 H2A_7 119.0
C3A_7 C2A_7 H2A_7 119.0
C2A_7 C3A_7 C4_7 121.5(5)
C2A_7 C3A_7 H3A_7 119.3
C4_7 C3A_7 H3A_7 119.3
C7A_7 C6A_7 C5_7 120.9(5)
C7A_7 C6A_7 H6A_7 119.6
C5_7 C6A_7 H6A_7 119.6
C6A_7 C7A_7 C8_7 121.4(5)
C6A_7 C7A_7 H7A_7 119.3
C8_7 C7A_7 H7A_7 119.3
N1_7 C2B_7 C3B_7 121.9(5)
N1_7 C2B_7 H2B_7 119.0
C3B_7 C2B_7 H2B_7 119.0
C2B_7 C3B_7 C4_7 120.5(5)
C2B_7 C3B_7 H3B_7 119.7
C4_7 C3B_7 H3B_7 119.7
C7B_7 C6B_7 C5_7 119.8(5)
C7B_7 C6B_7 H6B_7 120.1
C5_7 C6B_7 H6B_7 120.1
C8_7 C7B_7 C6B_7 122.2(4)
C8_7 C7B_7 H7B_7 118.9
C6B_7 C7B_7 H7B_7 118.9
N1_8 Ru1_8 S1_8 179.36(12)
N1_8 Ru1_8 Cl3_8 87.72(12)
S1_8 Ru1_8 Cl3_8 92.57(5)
N1_8 Ru1_8 Cl2_8 86.85(12)
S1_8 Ru1_8 Cl2_8 93.72(5)
Cl3_8 Ru1_8 Cl2_8 90.87(4)
N1_8 Ru1_8 Cl1_8 91.20(12)
S1_8 Ru1_8 Cl1_8 88.51(4)
Cl3_8 Ru1_8 Cl1_8 178.66(5)
Cl2_8 Ru1_8 Cl1_8 89.86(4)
N1_8 Ru1_8 Cl4_8 91.03(12)
S1_8 Ru1_8 Cl4_8 88.40(4)
Cl3_8 Ru1_8 Cl4_8 89.75(4)
Cl2_8 Ru1_8 Cl4_8 177.77(5)
Cl1_8 Ru1_8 Cl4_8 89.48(4)
O1_8 S1_8 C14_8 106.8(2)
O1_8 S1_8 C13_8 105.5(2)
C14_8 S1_8 C13_8 101.6(3)
O1_8 S1_8 Ru1_8 117.63(16)
C14_8 S1_8 Ru1_8 112.35(19)
C13_8 S1_8 Ru1_8 111.50(19)
C2B_8 N1_8 C2A_8 118.0(4)
C2B_8 N1_8 Ru1_8 121.6(4)
C2A_8 N1_8 Ru1_8 120.3(3)
C3A_8 C4_8 C3B_8 115.6(5)
C3A_8 C4_8 C5_8 121.3(5)
C3B_8 C4_8 C5_8 123.2(5)
C6A_8 C5_8 C6B_8 117.9(5)
C6A_8 C5_8 C4_8 120.8(4)
C6B_8 C5_8 C4_8 121.3(5)
C7B_8 C8_8 C7A_8 118.3(5)
C7B_8 C8_8 C9_8 121.8(5)
C7A_8 C8_8 C9_8 119.9(5)
C8_8 C9_8 H9A_8 109.5
C8_8 C9_8 H9B_8 109.5
H9A_8 C9_8 H9B_8 109.5
C8_8 C9_8 H9C_8 109.5
H9A_8 C9_8 H9C_8 109.5
H9B_8 C9_8 H9C_8 109.5
S1_8 C13_8 H13A_8 109.5
S1_8 C13_8 H13B_8 109.5
H13A_8 C13_8 H13B_8 109.5
S1_8 C13_8 H13C_8 109.5
H13A_8 C13_8 H13C_8 109.5
H13B_8 C13_8 H13C_8 109.5
S1_8 C14_8 H14A_8 109.5
S1_8 C14_8 H14B_8 109.5
H14A_8 C14_8 H14B_8 109.5
S1_8 C14_8 H14C_8 109.5
H14A_8 C14_8 H14C_8 109.5
H14B_8 C14_8 H14C_8 109.5
N1_8 C2A_8 C3A_8 121.8(4)
N1_8 C2A_8 H2A_8 119.1
C3A_8 C2A_8 H2A_8 119.1
C2A_8 C3A_8 C4_8 121.5(5)
C2A_8 C3A_8 H3A_8 119.3
C4_8 C3A_8 H3A_8 119.3
C7A_8 C6A_8 C5_8 120.9(4)
C7A_8 C6A_8 H6A_8 119.5
C5_8 C6A_8 H6A_8 119.5
C6A_8 C7A_8 C8_8 121.1(5)
C6A_8 C7A_8 H7A_8 119.4
C8_8 C7A_8 H7A_8 119.4
N1_8 C2B_8 C3B_8 122.3(5)
N1_8 C2B_8 H2B_8 118.8
C3B_8 C2B_8 H2B_8 118.8
C2B_8 C3B_8 C4_8 120.7(5)
C2B_8 C3B_8 H3B_8 119.7
C4_8 C3B_8 H3B_8 119.7
C7B_8 C6B_8 C5_8 119.8(5)
C7B_8 C6B_8 H6B_8 120.1
C5_8 C6B_8 H6B_8 120.1
C8_8 C7B_8 C6B_8 121.9(5)
C8_8 C7B_8 H7B_8 119.0
C6B_8 C7B_8 H7B_8 119.0
Cl2_9 C1_9 Cl1_9 116.8(9)
Cl2_9 C1_9 H1A_9 108.1
Cl1_9 C1_9 H1A_9 108.1
Cl2_9 C1_9 H1B_9 108.1
Cl1_9 C1_9 H1B_9 108.1
H1A_9 C1_9 H1B_9 107.3
Cl2_10 C1_10 Cl1_10 105.5(12)
Cl2_10 C1_10 H1A_10 110.6
Cl1_10 C1_10 H1A_10 110.6
Cl2_10 C1_10 H1B_10 110.6
Cl1_10 C1_10 H1B_10 110.6
H1A_10 C1_10 H1B_10 108.8
Cl2_11 C1_11 Cl1_11 113.5(4)
Cl2_11 C1_11 H1A_11 108.9
Cl1_11 C1_11 H1A_11 108.9
Cl2_11 C1_11 H1B_11 108.9
Cl1_11 C1_11 H1B_11 108.9
H1A_11 C1_11 H1B_11 107.7
Cl2_12 C1_12 Cl1_12 103.6(15)
Cl2_12 C1_12 H1A_12 111.0
Cl1_12 C1_12 H1A_12 111.0
Cl2_12 C1_12 H1B_12 111.0
Cl1_12 C1_12 H1B_12 111.0
H1A_12 C1_12 H1B_12 109.0

loop_
_geom_bond_atom_site_label_1
_geom_bond_atom_site_label_2
_geom_bond_distance
Ru1_1 N1_1 2.110(4)
Ru1_1 S1_1 2.2898(11)
Ru1_1 Cl2_1 2.3474(10)
Ru1_1 Cl1_1 2.3526(12)
Ru1_1 Cl3_1 2.3574(11)
Ru1_1 Cl4_1 2.3579(11)
S1_1 O1_1 1.472(3)
S1_1 C13_1 1.784(5)
S1_1 C14_1 1.785(4)
N1_1 C2B_1 1.337(7)
N1_1 C2A_1 1.345(6)
C4_1 C3A_1 1.391(7)
C4_1 C3B_1 1.402(6)
C4_1 C5_1 1.476(6)
C5_1 C6A_1 1.396(6)
C5_1 C6B_1 1.400(6)
C8_1 C7B_1 1.383(6)
C8_1 C7A_1 1.394(7)
C8_1 C9_1 1.500(6)
C9_1 H9A_1 0.9800
C9_1 H9B_1 0.9800
C9_1 H9C_1 0.9800
C13_1 H13A_1 0.9800
C13_1 H13B_1 0.9800
C13_1 H13C_1 0.9800
C14_1 H14A_1 0.9800
C14_1 H14B_1 0.9800
C14_1 H14C_1 0.9800
C2A_1 C3A_1 1.367(6)
C2A_1 H2A_1 0.9500
C3A_1 H3A_1 0.9500
C6A_1 C7A_1 1.390(6)
C6A_1 H6A_1 0.9500
C7A_1 H7A_1 0.9500
C2B_1 C3B_1 1.389(6)
C2B_1 H2B_1 0.9500
C3B_1 H3B_1 0.9500
C6B_1 C7B_1 1.378(6)
C6B_1 H6B_1 0.9500
C7B_1 H7B_1 0.9500
Ru1_2 N1_2 2.100(4)
Ru1_2 S1_2 2.2776(11)
Ru1_2 Cl4_2 2.3411(10)
Ru1_2 Cl3_2 2.3546(12)
Ru1_2 Cl1_2 2.3554(11)
Ru1_2 Cl2_2 2.3607(11)
S1_2 O1_2 1.491(3)
S1_2 C13_2 1.775(5)
S1_2 C14_2 1.781(5)
N1_2 C2A_2 1.338(7)
N1_2 C2B_2 1.346(6)
C4_2 C3B_2 1.391(7)
C4_2 C3A_2 1.396(6)
C4_2 C5_2 1.470(6)
C5_2 C6A_2 1.400(6)
C5_2 C6B_2 1.403(6)
C8_2 C7A_2 1.373(6)
C8_2 C7B_2 1.412(7)
C8_2 C9_2 1.513(6)
C9_2 H9A_2 0.9800
C9_2 H9B_2 0.9800
C9_2 H9C_2 0.9800
C13_2 H13A_2 0.9800
C13_2 H13B_2 0.9800
C13_2 H13C_2 0.9800
C14_2 H14A_2 0.9800
C14_2 H14B_2 0.9800
C14_2 H14C_2 0.9800
C2A_2 C3A_2 1.387(6)
C2A_2 H2A_2 0.9500
C3A_2 H3A_2 0.9500
C6A_2 C7A_2 1.381(6)
C6A_2 H6A_2 0.9500
C7A_2 H7A_2 0.9500
C2B_2 C3B_2 1.370(6)
C2B_2 H2B_2 0.9500
C3B_2 H3B_2 0.9500
C6B_2 C7B_2 1.373(6)
C6B_2 H6B_2 0.9500
C7B_2 H7B_2 0.9500
N1_3 C2B_3 1.333(6)
N1_3 C2A_3 1.341(6)
N1_3 H1_3 0.8800
C4_3 C3A_3 1.390(6)
C4_3 C3B_3 1.394(7)
C4_3 C5_3 1.491(7)
C5_3 C6A_3 1.382(6)
C5_3 C6B_3 1.399(7)
C8_3 C7B_3 1.370(7)
C8_3 C7A_3 1.419(7)
C8_3 C9_3 1.498(8)
C9_3 H9A_3 0.9800
C9_3 H9B_3 0.9800
C9_3 H9C_3 0.9800
C2A_3 C3A_3 1.389(7)
C2A_3 H2A_3 0.9500
C3A_3 H3A_3 0.9500
C6A_3 C7A_3 1.367(8)
C6A_3 H6A_3 0.9500
C7A_3 H7A_3 0.9500
C2B_3 C3B_3 1.377(8)
C2B_3 H2B_3 0.9500
C3B_3 H3B_3 0.9500
C6B_3 C7B_3 1.406(8)
C6B_3 H6B_3 0.9500
C7B_3 H7B_3 0.9500
N1_4 C2A_4 1.330(6)
N1_4 C2B_4 1.339(6)
N1_4 H1_4 0.8800
C4_4 C3B_4 1.392(6)
C4_4 C3A_4 1.394(7)
C4_4 C5_4 1.488(7)
C5_4 C6B_4 1.382(7)
C5_4 C6A_4 1.402(7)
C8_4 C7A_4 1.362(7)
C8_4 C7B_4 1.410(7)
C8_4 C9_4 1.502(8)
C9_4 H9A_4 0.9800
C9_4 H9B_4 0.9800
C9_4 H9C_4 0.9800
C2A_4 C3A_4 1.368(7)
C2A_4 H2A_4 0.9500
C3A_4 H3A_4 0.9500
C6A_4 C7A_4 1.396(8)
C6A_4 H6A_4 0.9500
C7A_4 H7A_4 0.9500
C2B_4 C3B_4 1.394(7)
C2B_4 H2B_4 0.9500
C3B_4 H3B_4 0.9500
C6B_4 C7B_4 1.365(8)
C6B_4 H6B_4 0.9500
C7B_4 H7B_4 0.9500
N1_5 C2A_5 1.336(5)
N1_5 C2B_5 1.338(6)
N1_5 H1_5 0.8800
C4_5 C3A_5 1.407(6)
C4_5 C3B_5 1.408(6)
C4_5 C5_5 1.473(6)
C5_5 C6A_5 1.393(6)
C5_5 C6B_5 1.400(6)
C8_5 C7B_5 1.387(6)
C8_5 C7A_5 1.403(6)
C8_5 C9_5 1.513(6)
C9_5 H9A_5 0.9800
C9_5 H9B_5 0.9800
C9_5 H9C_5 0.9800
C2A_5 C3A_5 1.381(6)
C2A_5 H2A_5 0.9500
C3A_5 H3A_5 0.9500
C6A_5 C7A_5 1.385(6)
C6A_5 H6A_5 0.9500
C7A_5 H7A_5 0.9500
C2B_5 C3B_5 1.370(7)
C2B_5 H2B_5 0.9500
C3B_5 H3B_5 0.9500
C6B_5 C7B_5 1.385(7)
C6B_5 H6B_5 0.9500
C7B_5 H7B_5 0.9500
N1_6 C2B_6 1.336(6)
N1_6 C2A_6 1.342(6)
N1_6 H1_6 0.8800
C4_6 C3A_6 1.403(6)
C4_6 C3B_6 1.416(6)
C4_6 C5_6 1.465(7)
C5_6 C6A_6 1.388(7)
C5_6 C6B_6 1.394(6)
C8_6 C7A_6 1.372(7)
C8_6 C7B_6 1.377(7)
C8_6 C9_6 1.505(7)
C9_6 H9A_6 0.9800
C9_6 H9B_6 0.9800
C9_6 H9C_6 0.9800
C2A_6 C3A_6 1.354(7)
C2A_6 H2A_6 0.9500
C3A_6 H3A_6 0.9500
C6A_6 C7A_6 1.394(8)
C6A_6 H6A_6 0.9500
C7A_6 H7A_6 0.9500
C2B_6 C3B_6 1.363(7)
C2B_6 H2B_6 0.9500
C3B_6 H3B_6 0.9500
C6B_6 C7B_6 1.375(7)
C6B_6 H6B_6 0.9500
C7B_6 H7B_6 0.9500
Ru1_7 N1_7 2.123(4)
Ru1_7 S1_7 2.2823(12)
Ru1_7 Cl1_7 2.3392(12)
Ru1_7 Cl2_7 2.3437(11)
Ru1_7 Cl4_7 2.3521(12)
Ru1_7 Cl3_7 2.3581(11)
S1_7 O1_7 1.490(3)
S1_7 C14_7 1.754(5)
S1_7 C13_7 1.776(5)
N1_7 C2A_7 1.338(7)
N1_7 C2B_7 1.344(6)
C4_7 C3A_7 1.396(6)
C4_7 C3B_7 1.400(8)
C4_7 C5_7 1.473(7)
C5_7 C6A_7 1.397(8)
C5_7 C6B_7 1.407(6)
C8_7 C7B_7 1.370(8)
C8_7 C7A_7 1.402(7)
C8_7 C9_7 1.510(7)
C9_7 H9A_7 0.9800
C9_7 H9B_7 0.9800
C9_7 H9C_7 0.9800
C13_7 H13A_7 0.9800
C13_7 H13B_7 0.9800
C13_7 H13C_7 0.9800
C14_7 H14A_7 0.9800
C14_7 H14B_7 0.9800
C14_7 H14C_7 0.9800
C2A_7 C3A_7 1.367(7)
C2A_7 H2A_7 0.9500
C3A_7 H3A_7 0.9500
C6A_7 C7A_7 1.374(7)
C6A_7 H6A_7 0.9500
C7A_7 H7A_7 0.9500
C2B_7 C3B_7 1.380(7)
C2B_7 H2B_7 0.9500
C3B_7 H3B_7 0.9500
C6B_7 C7B_7 1.390(7)
C6B_7 H6B_7 0.9500
C7B_7 H7B_7 0.9500
Ru1_8 N1_8 2.118(4)
Ru1_8 S1_8 2.2824(12)
Ru1_8 Cl3_8 2.3438(11)
Ru1_8 Cl2_8 2.3494(11)
Ru1_8 Cl1_8 2.3518(12)
Ru1_8 Cl4_8 2.3605(11)
S1_8 O1_8 1.491(4)
S1_8 C14_8 1.754(6)
S1_8 C13_8 1.780(5)
N1_8 C2B_8 1.344(6)
N1_8 C2A_8 1.347(7)
C4_8 C3A_8 1.394(6)
C4_8 C3B_8 1.397(8)
C4_8 C5_8 1.472(7)
C5_8 C6A_8 1.406(8)
C5_8 C6B_8 1.407(6)
C8_8 C7B_8 1.372(8)
C8_8 C7A_8 1.398(7)
C8_8 C9_8 1.510(7)
C9_8 H9A_8 0.9800
C9_8 H9B_8 0.9800
C9_8 H9C_8 0.9800
C13_8 H13A_8 0.9800
C13_8 H13B_8 0.9800
C13_8 H13C_8 0.9800
C14_8 H14A_8 0.9800
C14_8 H14B_8 0.9800
C14_8 H14C_8 0.9800
C2A_8 C3A_8 1.372(7)
C2A_8 H2A_8 0.9500
C3A_8 H3A_8 0.9500
C6A_8 C7A_8 1.373(7)
C6A_8 H6A_8 0.9500
C7A_8 H7A_8 0.9500
C2B_8 C3B_8 1.377(7)
C2B_8 H2B_8 0.9500
C3B_8 H3B_8 0.9500
C6B_8 C7B_8 1.395(7)
C6B_8 H6B_8 0.9500
C7B_8 H7B_8 0.9500
Cl1_9 C1_9 1.733(9)
Cl2_9 C1_9 1.708(13)
C1_9 H1A_9 0.9900
C1_9 H1B_9 0.9900
Cl1_10 C1_10 1.731(16)
Cl2_10 C1_10 1.715(16)
C1_10 H1A_10 0.9900
C1_10 H1B_10 0.9900
Cl1_11 C1_11 1.766(7)
Cl2_11 C1_11 1.702(7)
C1_11 H1A_11 0.9900
C1_11 H1B_11 0.9900
Cl1_12 C1_12 1.725(18)
Cl2_12 C1_12 1.670(18)
C1_12 H1A_12 0.9900
C1_12 H1B_12 0.9900

loop_
_geom_torsion_atom_site_label_1
_geom_torsion_atom_site_label_2
_geom_torsion_atom_site_label_3
_geom_torsion_atom_site_label_4
_geom_torsion
C3A_1 C4_1 C5_1 C6A_1 27.9(7)
C3B_1 C4_1 C5_1 C6A_1 -151.1(4)
C3A_1 C4_1 C5_1 C6B_1 -153.8(5)
C3B_1 C4_1 C5_1 C6B_1 27.2(6)
C2B_1 N1_1 C2A_1 C3A_1 -1.2(7)
Ru1_1 N1_1 C2A_1 C3A_1 177.9(4)
N1_1 C2A_1 C3A_1 C4_1 1.5(7)
C3B_1 C4_1 C3A_1 C2A_1 -2.4(7)
C5_1 C4_1 C3A_1 C2A_1 178.5(4)
C6B_1 C5_1 C6A_1 C7A_1 -1.0(6)
C4_1 C5_1 C6A_1 C7A_1 177.4(4)
C5_1 C6A_1 C7A_1 C8_1 -0.2(6)
C7B_1 C8_1 C7A_1 C6A_1 1.7(6)
C9_1 C8_1 C7A_1 C6A_1 -178.6(4)
C2A_1 N1_1 C2B_1 C3B_1 2.0(7)
Ru1_1 N1_1 C2B_1 C3B_1 -177.1(3)
N1_1 C2B_1 C3B_1 C4_1 -3.1(7)
C3A_1 C4_1 C3B_1 C2B_1 3.1(6)
C5_1 C4_1 C3B_1 C2B_1 -177.7(4)
C6A_1 C5_1 C6B_1 C7B_1 0.6(6)
C4_1 C5_1 C6B_1 C7B_1 -177.7(4)
C5_1 C6B_1 C7B_1 C8_1 0.9(7)
C7A_1 C8_1 C7B_1 C6B_1 -2.1(7)
C9_1 C8_1 C7B_1 C6B_1 178.3(4)
C3B_2 C4_2 C5_2 C6A_2 -155.0(4)
C3A_2 C4_2 C5_2 C6A_2 26.9(6)
C3B_2 C4_2 C5_2 C6B_2 25.9(7)
C3A_2 C4_2 C5_2 C6B_2 -152.2(4)
C2B_2 N1_2 C2A_2 C3A_2 0.8(7)
Ru1_2 N1_2 C2A_2 C3A_2 -178.6(3)
N1_2 C2A_2 C3A_2 C4_2 -3.7(7)
C3B_2 C4_2 C3A_2 C2A_2 5.2(6)
C5_2 C4_2 C3A_2 C2A_2 -176.6(4)
C6B_2 C5_2 C6A_2 C7A_2 0.1(6)
C4_2 C5_2 C6A_2 C7A_2 -179.0(4)
C7B_2 C8_2 C7A_2 C6A_2 -1.1(6)
C9_2 C8_2 C7A_2 C6A_2 178.6(4)
C5_2 C6A_2 C7A_2 C8_2 0.6(7)
C2A_2 N1_2 C2B_2 C3B_2 0.4(7)
Ru1_2 N1_2 C2B_2 C3B_2 179.8(3)
N1_2 C2B_2 C3B_2 C4_2 1.4(7)
C3A_2 C4_2 C3B_2 C2B_2 -4.1(7)
C5_2 C4_2 C3B_2 C2B_2 177.7(4)
C6A_2 C5_2 C6B_2 C7B_2 -0.3(6)
C4_2 C5_2 C6B_2 C7B_2 178.9(4)
C5_2 C6B_2 C7B_2 C8_2 -0.3(7)
C7A_2 C8_2 C7B_2 C6B_2 1.0(6)
C9_2 C8_2 C7B_2 C6B_2 -178.7(4)
C3A_3 C4_3 C5_3 C6A_3 22.1(7)
C3B_3 C4_3 C5_3 C6A_3 -160.5(5)
C3A_3 C4_3 C5_3 C6B_3 -157.6(5)
C3B_3 C4_3 C5_3 C6B_3 19.8(7)
C2B_3 N1_3 C2A_3 C3A_3 1.1(7)
N1_3 C2A_3 C3A_3 C4_3 -1.0(7)
C3B_3 C4_3 C3A_3 C2A_3 0.5(7)
C5_3 C4_3 C3A_3 C2A_3 178.0(4)
C6B_3 C5_3 C6A_3 C7A_3 -2.6(8)
C4_3 C5_3 C6A_3 C7A_3 177.7(5)
C5_3 C6A_3 C7A_3 C8_3 2.6(8)
C7B_3 C8_3 C7A_3 C6A_3 -0.3(8)
C9_3 C8_3 C7A_3 C6A_3 -178.1(5)
C2A_3 N1_3 C2B_3 C3B_3 -0.5(7)
N1_3 C2B_3 C3B_3 C4_3 0.0(7)
C3A_3 C4_3 C3B_3 C2B_3 0.1(7)
C5_3 C4_3 C3B_3 C2B_3 -177.4(4)
C6A_3 C5_3 C6B_3 C7B_3 0.4(7)
C4_3 C5_3 C6B_3 C7B_3 -179.9(4)
C7A_3 C8_3 C7B_3 C6B_3 -1.8(8)
C9_3 C8_3 C7B_3 C6B_3 175.9(5)
C5_3 C6B_3 C7B_3 C8_3 1.8(8)
C3B_4 C4_4 C5_4 C6B_4 21.6(7)
C3A_4 C4_4 C5_4 C6B_4 -160.2(5)
C3B_4 C4_4 C5_4 C6A_4 -159.7(5)
C3A_4 C4_4 C5_4 C6A_4 18.5(7)
C2B_4 N1_4 C2A_4 C3A_4 0.0(7)
N1_4 C2A_4 C3A_4 C4_4 -0.3(7)
C3B_4 C4_4 C3A_4 C2A_4 -0.1(7)
C5_4 C4_4 C3A_4 C2A_4 -178.3(4)
C6B_4 C5_4 C6A_4 C7A_4 0.3(8)
C4_4 C5_4 C6A_4 C7A_4 -178.4(5)
C7B_4 C8_4 C7A_4 C6A_4 -1.1(8)
C9_4 C8_4 C7A_4 C6A_4 176.5(5)
C5_4 C6A_4 C7A_4 C8_4 1.4(8)
C2A_4 N1_4 C2B_4 C3B_4 0.7(7)
C3A_4 C4_4 C3B_4 C2B_4 0.8(7)
C5_4 C4_4 C3B_4 C2B_4 179.0(4)
N1_4 C2B_4 C3B_4 C4_4 -1.1(7)
C6A_4 C5_4 C6B_4 C7B_4 -2.4(8)
C4_4 C5_4 C6B_4 C7B_4 176.3(5)
C5_4 C6B_4 C7B_4 C8_4 2.7(9)
C7A_4 C8_4 C7B_4 C6B_4 -0.9(8)
C9_4 C8_4 C7B_4 C6B_4 -178.5(5)
C3A_5 C4_5 C5_5 C6A_5 23.5(6)
C3B_5 C4_5 C5_5 C6A_5 -156.4(4)
C3A_5 C4_5 C5_5 C6B_5 -156.2(4)
C3B_5 C4_5 C5_5 C6B_5 23.9(6)
C2B_5 N1_5 C2A_5 C3A_5 0.2(7)
N1_5 C2A_5 C3A_5 C4_5 -0.1(7)
C3B_5 C4_5 C3A_5 C2A_5 -0.4(6)
C5_5 C4_5 C3A_5 C2A_5 179.6(4)
C6B_5 C5_5 C6A_5 C7A_5 1.5(7)
C4_5 C5_5 C6A_5 C7A_5 -178.2(4)
C5_5 C6A_5 C7A_5 C8_5 0.2(7)
C7B_5 C8_5 C7A_5 C6A_5 -1.9(7)
C9_5 C8_5 C7A_5 C6A_5 177.9(4)
C2A_5 N1_5 C2B_5 C3B_5 0.2(6)
N1_5 C2B_5 C3B_5 C4_5 -0.7(6)
C3A_5 C4_5 C3B_5 C2B_5 0.8(6)
C5_5 C4_5 C3B_5 C2B_5 -179.2(4)
C6A_5 C5_5 C6B_5 C7B_5 -1.4(7)
C4_5 C5_5 C6B_5 C7B_5 178.3(4)
C5_5 C6B_5 C7B_5 C8_5 -0.5(7)
C7A_5 C8_5 C7B_5 C6B_5 2.1(7)
C9_5 C8_5 C7B_5 C6B_5 -177.8(4)
C3A_6 C4_6 C5_6 C6A_6 8.2(7)
C3B_6 C4_6 C5_6 C6A_6 -173.6(5)
C3A_6 C4_6 C5_6 C6B_6 -169.1(5)
C3B_6 C4_6 C5_6 C6B_6 9.1(7)
C2B_6 N1_6 C2A_6 C3A_6 0.5(7)
N1_6 C2A_6 C3A_6 C4_6 0.5(7)
C3B_6 C4_6 C3A_6 C2A_6 -1.2(6)
C5_6 C4_6 C3A_6 C2A_6 177.1(4)
C6B_6 C5_6 C6A_6 C7A_6 -0.6(9)
C4_6 C5_6 C6A_6 C7A_6 -178.0(5)
C7B_6 C8_6 C7A_6 C6A_6 3.1(10)
C9_6 C8_6 C7A_6 C6A_6 -177.4(6)
C5_6 C6A_6 C7A_6 C8_6 -2.0(11)
C2A_6 N1_6 C2B_6 C3B_6 -0.7(7)
N1_6 C2B_6 C3B_6 C4_6 -0.1(7)
C3A_6 C4_6 C3B_6 C2B_6 1.0(7)
C5_6 C4_6 C3B_6 C2B_6 -177.4(4)
C6A_6 C5_6 C6B_6 C7B_6 2.0(8)
C4_6 C5_6 C6B_6 C7B_6 179.4(5)
C5_6 C6B_6 C7B_6 C8_6 -1.0(9)
C7A_6 C8_6 C7B_6 C6B_6 -1.6(9)
C9_6 C8_6 C7B_6 C6B_6 178.9(5)
C3A_7 C4_7 C5_7 C6A_7 -25.8(7)
C3B_7 C4_7 C5_7 C6A_7 150.0(5)
C3A_7 C4_7 C5_7 C6B_7 152.6(5)
C3B_7 C4_7 C5_7 C6B_7 -31.6(7)
C2B_7 N1_7 C2A_7 C3A_7 0.0(8)
Ru1_7 N1_7 C2A_7 C3A_7 178.9(3)
N1_7 C2A_7 C3A_7 C4_7 1.0(8)
C3B_7 C4_7 C3A_7 C2A_7 0.4(7)
C5_7 C4_7 C3A_7 C2A_7 176.5(4)
C6B_7 C5_7 C6A_7 C7A_7 -1.3(7)
C4_7 C5_7 C6A_7 C7A_7 177.1(4)
C5_7 C6A_7 C7A_7 C8_7 0.5(7)
C7B_7 C8_7 C7A_7 C6A_7 0.4(7)
C9_7 C8_7 C7A_7 C6A_7 -179.9(5)
C2A_7 N1_7 C2B_7 C3B_7 -2.6(7)
Ru1_7 N1_7 C2B_7 C3B_7 178.6(4)
N1_7 C2B_7 C3B_7 C4_7 4.1(8)
C3A_7 C4_7 C3B_7 C2B_7 -2.9(8)
C5_7 C4_7 C3B_7 C2B_7 -178.9(4)
C6A_7 C5_7 C6B_7 C7B_7 1.3(6)
C4_7 C5_7 C6B_7 C7B_7 -177.1(4)
C7A_7 C8_7 C7B_7 C6B_7 -0.4(7)
C9_7 C8_7 C7B_7 C6B_7 179.9(5)
C5_7 C6B_7 C7B_7 C8_7 -0.4(7)
C3A_8 C4_8 C5_8 C6A_8 -26.4(7)
C3B_8 C4_8 C5_8 C6A_8 152.5(5)
C3A_8 C4_8 C5_8 C6B_8 152.0(5)
C3B_8 C4_8 C5_8 C6B_8 -29.2(7)
C2B_8 N1_8 C2A_8 C3A_8 0.1(8)
Ru1_8 N1_8 C2A_8 C3A_8 177.1(3)
N1_8 C2A_8 C3A_8 C4_8 2.3(8)
C3B_8 C4_8 C3A_8 C2A_8 -1.3(7)
C5_8 C4_8 C3A_8 C2A_8 177.7(4)
C6B_8 C5_8 C6A_8 C7A_8 -1.0(7)
C4_8 C5_8 C6A_8 C7A_8 177.4(4)
C5_8 C6A_8 C7A_8 C8_8 -0.3(7)
C7B_8 C8_8 C7A_8 C6A_8 0.7(7)
C9_8 C8_8 C7A_8 C6A_8 -179.0(5)
C2A_8 N1_8 C2B_8 C3B_8 -3.6(7)
Ru1_8 N1_8 C2B_8 C3B_8 179.5(4)
N1_8 C2B_8 C3B_8 C4_8 4.6(8)
C3A_8 C4_8 C3B_8 C2B_8 -2.0(8)
C5_8 C4_8 C3B_8 C2B_8 179.1(4)
C6A_8 C5_8 C6B_8 C7B_8 2.0(6)
C4_8 C5_8 C6B_8 C7B_8 -176.4(4)
C7A_8 C8_8 C7B_8 C6B_8 0.2(7)
C9_8 C8_8 C7B_8 C6B_8 180.0(4)
C5_8 C6B_8 C7B_8 C8_8 -1.6(7)
